data_4516890
loop_
_publ_author_name
'Li, Li'
'Neville, Suzanne M.'
'Craze, Alexander R.'
'Clegg, Jack K.'
'Sciortino, Natasha F.'
'Arachchige, Kasun S Athukorala'
'Mustonen, Outi'
'Marjo, Christopher E.'
'McRae, Christopher R.'
'Kepert, Cameron J.'
'Lindoy, Leonard F.'
'Aldrich-Wright, Janice R'
'Li, Feng'

_publ_section_title
;
 Spin-State Patterning in an Iron(II) Tripodal Spin-Crossover Complex.
;
_journal_issue 7
_journal_name_full 'ACS omega'
_journal_page_first 3349
_journal_page_last 3353
_journal_paper_doi 10.1021/acsomega.7b00630
_journal_volume 2
_journal_year 2017
_chemical_formula_moiety 'C18 H21 Fe N7 S3, 2(B F4)'
_chemical_formula_sum 'C18 H21 B2 F8 Fe N7 S3'
_chemical_formula_weight 661.07
_space_group_crystal_system monoclinic
_space_group_IT_number 4
_space_group_name_Hall 'P 2yb'
_space_group_name_H-M_alt 'P 1 21 1'
_atom_sites_solution_hydrogens geom
_audit_creation_method SHELXL-2014/7
_cell_angle_alpha 90
_cell_angle_beta 103.301(4)
_cell_angle_gamma 90
_cell_formula_units_Z 12
_cell_length_a 15.3958(6)
_cell_length_b 17.8619(7)
_cell_length_c 29.6863(11)
_cell_measurement_reflns_used 11580
_cell_measurement_temperature 190(2)
_cell_measurement_theta_max 29.0490
_cell_measurement_theta_min 3.5250
_cell_volume 7944.7(5)
_computing_cell_refinement 'XDS (Kabsch, 1993)'
_computing_data_collection 'BlueIce (McPhillips, et al., 2002)'
_computing_data_reduction 'XDS (Kabsch, 1993)'
_computing_molecular_graphics 'ORTEP-3 (Farrugia, 1997), WINGX-32 (Farrugia, 1999)'
_computing_publication_material 'enCIFer 1.0 (CCDC, 2003)'
_computing_structure_refinement 'SHELXL-2014/7 (Sheldrick, 2014)'
_computing_structure_solution 'SHELXT (Sheldrick, 2014)'
_diffrn_ambient_temperature 190(2)
_diffrn_detector 'CCD plate'
_diffrn_detector_area_resol_mean 16.0696
_diffrn_detector_type Sapphire3
_diffrn_measured_fraction_theta_full 0.997
_diffrn_measured_fraction_theta_max 0.997
_diffrn_measurement_device 'four-circle diffractometer'
_diffrn_measurement_device_type 'Xcalibur, Sapphire3, Gemini ultra'
_diffrn_radiation_monochromator graphite
_diffrn_radiation_type MoK\a
_diffrn_radiation_wavelength 0.71073
_diffrn_reflns_av_R_equivalents 0.0539
_diffrn_reflns_av_unetI/netI 0.0722
_diffrn_reflns_Laue_measured_fraction_full 0.997
_diffrn_reflns_Laue_measured_fraction_max 0.997
_diffrn_reflns_limit_h_max 18
_diffrn_reflns_limit_h_min -18
_diffrn_reflns_limit_k_max 21
_diffrn_reflns_limit_k_min -21
_diffrn_reflns_limit_l_max 35
_diffrn_reflns_limit_l_min -34
_diffrn_reflns_number 61984
_diffrn_reflns_point_group_measured_fraction_full 0.998
_diffrn_reflns_point_group_measured_fraction_max 0.998
_diffrn_reflns_theta_full 25.000
_diffrn_reflns_theta_max 25.123
_diffrn_reflns_theta_min 3.244
_diffrn_source 'fine-focus sealed X-ray tube'
_diffrn_source_type 'Enhance (Mo) X-ray Source'
_exptl_absorpt_coefficient_mu 0.886
_exptl_absorpt_correction_T_max 1.00000
_exptl_absorpt_correction_T_min 0.93455
_exptl_absorpt_correction_type multi-scan
_exptl_absorpt_process_details
;
CrysAlisPro 1.171.38.41 (Rigaku Oxford Diffraction, 2015)
Empirical absorption correction using spherical harmonics,
 implemented in SCALE3 ABSPACK scaling algorithm.
;
_exptl_crystal_colour red
_exptl_crystal_density_diffrn 1.658
_exptl_crystal_description prism
_exptl_crystal_F_000 4008
_exptl_crystal_size_max 0.400
_exptl_crystal_size_mid 0.400
_exptl_crystal_size_min 0.200
_refine_diff_density_max 1.482
_refine_diff_density_min -1.126
_refine_diff_density_rms 0.125
_refine_ls_abs_structure_details
;
 Refined as an inversion twin.
;
_refine_ls_abs_structure_Flack 0.50(4)
_refine_ls_extinction_method none
_refine_ls_goodness_of_fit_ref 1.017
_refine_ls_hydrogen_treatment constr
_refine_ls_matrix_type full
_refine_ls_number_parameters 2018
_refine_ls_number_reflns 26327
_refine_ls_number_restraints 2255
_refine_ls_restrained_S_all 1.030
_refine_ls_R_factor_all 0.1130
_refine_ls_R_factor_gt 0.0822
_refine_ls_shift/su_max 0.000
_refine_ls_shift/su_mean 0.000
_refine_ls_structure_factor_coef Fsqd
_refine_ls_weighting_details 'w=1/[\s^2^(Fo^2^)+(0.1233P)^2^+24.7089P] where P=(Fo^2^+2Fc^2^)/3'
_refine_ls_weighting_scheme calc
_refine_ls_wR_factor_gt 0.2106
_refine_ls_wR_factor_ref 0.2469
_reflns_Friedel_coverage 0.933
_reflns_Friedel_fraction_full 0.998
_reflns_Friedel_fraction_max 0.998
_reflns_number_gt 18742
_reflns_number_total 26327
_reflns_threshold_expression 'I > 2\s(I)'
_cod_data_source_file ao7b00630_si_003.cif
_cod_data_source_block biggercell
_cod_original_sg_symbol_H-M 'P 21'
_cod_database_code 4516890
_shelx_shelxl_version_number 2014/7
_shelx_space_group_comment
;
The symmetry employed for this shelxl refinement is uniquely defined
by the following loop, which should always be used as a source of
symmetry information in preference to the above space-group names.
They are only intended as comments.
;
_shelx_estimated_absorpt_t_min 0.718
_shelx_estimated_absorpt_t_max 0.843

loop_
_space_group_symop_operation_xyz
'x, y, z'
'-x, y+1/2, -z'

loop_
_atom_site_label
_atom_site_type_symbol
_atom_site_fract_x
_atom_site_fract_y
_atom_site_fract_z
_atom_site_U_iso_or_equiv
_atom_site_adp_type
_atom_site_occupancy
_atom_site_site_symmetry_order
_atom_site_calc_flag
_atom_site_refinement_flags_posn
_atom_site_refinement_flags_adp
_atom_site_refinement_flags_occupancy
_atom_site_disorder_assembly
_atom_site_disorder_group
Fe1 Fe 0.14599(13) 0.62172(11) 0.94215(7) 0.0216(5) Uani 1 1 d . U . . .
C1 C 0.3849(9) 0.5561(9) 0.9689(5) 0.035(3) Uani 1 1 d . U . . .
H1A H 0.4368 0.5387 0.9573 0.041 Uiso 1 1 calc R U . . .
H1B H 0.4071 0.5704 1.0018 0.041 Uiso 1 1 calc R U . . .
S1 S 0.0964(5) 0.8087(4) 1.0358(2) 0.094(2) Uani 1 1 d . U . . .
N1 N 0.3245(9) 0.4955(8) 0.9667(4) 0.043(3) Uani 1 1 d . U . . .
Fe6 Fe 0.53305(14) 0.13530(12) 0.38634(7) 0.0307(6) Uani 1 1 d . U . . .
C6 C 0.2041(14) 0.8012(11) 1.0320(7) 0.070(5) Uani 1 1 d . U . . .
H6 H 0.2520 0.8322 1.0474 0.083 Uiso 1 1 calc R U . . .
S6 S 0.8391(3) 0.8437(3) 0.91499(17) 0.0553(13) Uani 1 1 d . U . . .
N6 N 0.1647(8) 0.5493(7) 0.8937(4) 0.027(2) Uani 1 1 d . U . . .
Fe3 Fe 0.20157(16) 0.12202(14) 0.71890(8) 0.0395(6) Uani 1 1 d . U . . .
C3 C 0.2864(11) 0.7137(10) 0.9863(5) 0.039(3) Uani 1 1 d . U . . .
H3 H 0.3442 0.7352 0.9961 0.047 Uiso 1 1 calc R U . . .
N3 N 0.1329(9) 0.7062(7) 0.9837(5) 0.037(3) Uani 1 1 d . U . . .
S3 S 0.0719(3) 0.7799(3) 0.81871(16) 0.0442(11) Uani 1 1 d . U . . .
Fe5 Fe 0.87272(15) 0.79586(14) 0.54981(7) 0.0367(6) Uani 1 1 d . U . . .
C5 C 0.0645(11) 0.7348(9) 0.9985(6) 0.045(4) Uani 1 1 d . U . . .
H5 H 0.0050 0.7164 0.9896 0.054 Uiso 1 1 calc R U . . .
N5 N 0.0152(8) 0.5957(7) 0.9342(4) 0.028(2) Uani 1 1 d . U . . .
Fe2 Fe 0.52742(13) 0.81798(11) 0.89036(7) 0.0230(5) Uani 1 1 d . U . . .
C2 C 0.3464(9) 0.6253(10) 0.9417(6) 0.038(3) Uani 1 1 d . U . . .
H2A H 0.3943 0.6629 0.9437 0.046 Uiso 1 1 calc R U . . .
H2B H 0.3245 0.6116 0.9087 0.046 Uiso 1 1 calc R U . . .
S2 S -0.1533(3) 0.5855(3) 0.92215(16) 0.0420(11) Uani 1 1 d . U . . .
N2 N 0.2719(8) 0.6594(7) 0.9588(4) 0.028(2) Uani 1 1 d . U . . .
Fe4 Fe 0.81161(13) 0.30704(10) 0.77789(7) 0.0199(4) Uani 1 1 d . U . . .
C4 C 0.2106(11) 0.7422(9) 1.0025(5) 0.043(3) Uani 1 1 d . U . . .
N4 N 0.1558(7) 0.5504(6) 0.9941(4) 0.024(2) Uani 1 1 d . U . . .
S4 S 0.5953(3) 0.6625(3) 1.02159(17) 0.0474(12) Uani 1 1 d . U . . .
N16 N 0.1720(9) 0.0434(8) 0.7695(5) 0.043(3) Uani 1 1 d . U . . .
C16 C 0.1190(9) 0.6523(9) 0.8451(5) 0.028(3) Uani 1 1 d . U . . .
S16 S 0.5878(3) 0.2766(3) 0.51546(16) 0.0440(11) Uani 1 1 d . U . . .
N14 N 0.6678(9) 0.8407(7) 0.9004(4) 0.036(3) Uani 1 1 d . U . . .
C14 C 0.1928(11) 0.4687(9) 0.9036(6) 0.039(4) Uani 1 1 d . U . . .
H14A H 0.1594 0.4476 0.9254 0.047 Uiso 1 1 calc R U . . .
H14B H 0.1761 0.4397 0.8745 0.047 Uiso 1 1 calc R U . . .
S14 S 1.1742(3) 0.8323(3) 0.57810(15) 0.0403(11) Uani 1 1 d . U . . .
S10 S 0.5174(3) 0.3448(3) 0.75911(16) 0.0389(10) Uani 1 1 d . U . . .
F10 F 0.4537(10) 0.7140(10) 1.1472(6) 0.117(5) Uani 1 1 d . U . . .
C10 C 0.0010(9) 0.5504(8) 0.9698(5) 0.032(3) Uani 1 1 d . U . . .
N10 N 0.5592(8) 0.7516(7) 0.9520(4) 0.028(2) Uani 1 1 d . U . . .
S9 S 0.5170(3) 0.0986(3) 0.74863(16) 0.0426(11) Uani 1 1 d . U . . .
C9 C 0.0808(9) 0.5248(8) 1.0014(5) 0.030(3) Uani 1 1 d . U . . .
H9 H 0.0791 0.4914 1.0261 0.036 Uiso 1 1 calc R U . . .
N9 N 0.5018(8) 0.8903(7) 0.9407(4) 0.028(2) Uani 1 1 d . U . . .
N17 N 0.2289(8) 0.1857(7) 0.7852(4) 0.027(2) Uani 1 1 d . U . . .
F17 F 0.8946(7) 0.6575(8) 0.7820(4) 0.072(3) Uani 1 1 d . U . . .
C17 C 0.0889(11) 0.7561(10) 0.8750(6) 0.039(3) Uani 1 1 d . U . . .
H17 H 0.0792 0.7903 0.8978 0.047 Uiso 1 1 calc R U . . .
C11 C -0.0585(10) 0.6179(10) 0.9077(6) 0.038(3) Uani 1 1 d . U . . .
H11 H -0.0604 0.6499 0.8819 0.045 Uiso 1 1 calc R U . . .
N11 N 0.4011(8) 0.7678(8) 0.8672(4) 0.035(3) Uani 1 1 d . U . . .
N18 N 0.0750(8) 0.1786(7) 0.6958(4) 0.032(3) Uani 1 1 d . U . . .
C18 C 0.1017(11) 0.6908(10) 0.8068(6) 0.041(4) Uani 1 1 d . U . . .
H18 H 0.1049 0.6725 0.7772 0.050 Uiso 1 1 calc R U . . .
S18 S 0.8274(3) 0.0927(3) 0.40894(16) 0.0386(10) Uani 1 1 d . U . . .
N15 N 0.0571(9) 0.0213(7) 0.6835(5) 0.049(3) Uani 1 1 d . U . . .
C15 C 0.1499(9) 0.5731(9) 0.8526(5) 0.028(3) Uani 1 1 d . U . . .
H15 H 0.1580 0.5422 0.8278 0.034 Uiso 1 1 calc R U . . .
S15 S 0.9455(3) 0.5698(3) 0.4955(2) 0.0653(15) Uani 1 1 d . U . . .
S8 S 0.2887(3) 0.3586(3) 0.67144(18) 0.0528(12) Uani 1 1 d . U . . .
C8 C 0.2369(10) 0.5263(9) 1.0261(5) 0.035(3) Uani 1 1 d . U . . .
H8A H 0.2209 0.5041 1.0536 0.042 Uiso 1 1 calc R U . . .
H8B H 0.2745 0.5708 1.0365 0.042 Uiso 1 1 calc R U . . .
N8 N 0.3718(12) 0.9232(9) 0.8605(6) 0.077(5) Uani 1 1 d . U . . .
N13 N 0.5358(10) 0.8893(7) 0.8350(4) 0.047(3) Uani 1 1 d . U . . .
C13 C 0.2886(9) 0.4593(9) 0.9232(5) 0.032(3) Uani 1 1 d . U . . .
H13A H 0.3012 0.4051 0.9272 0.038 Uiso 1 1 calc R U . . .
H13B H 0.3211 0.4782 0.9004 0.038 Uiso 1 1 calc R U . . .
S13 S 0.9187(3) 0.6655(3) 0.68621(14) 0.0397(10) Uani 1 1 d . U . . .
S7 S 0.2578(3) 0.2677(3) 0.85648(15) 0.0412(11) Uani 1 1 d . U . . .
C7 C 0.2913(10) 0.4701(8) 1.0064(5) 0.031(3) Uani 1 1 d . U . . .
H7A H 0.3430 0.4550 1.0312 0.037 Uiso 1 1 calc R U . . .
H7B H 0.2542 0.4249 0.9971 0.037 Uiso 1 1 calc R U . . .
N7 N 0.1159(8) 0.6890(7) 0.8849(5) 0.030(3) Uani 1 1 d . U . . .
S12 S 0.7421(3) 0.1508(3) 0.65556(16) 0.0440(11) Uani 1 1 d . U . . .
B12 B 0.7299(15) -0.0399(12) 0.7236(9) 0.170(4) Uani 1 1 d D U . . .
C12 C -0.0862(10) 0.5416(9) 0.9686(6) 0.040(3) Uani 1 1 d . U . . .
H12 H -0.1082 0.5141 0.9910 0.049 Uiso 1 1 calc R U . . .
N12 N 0.5557(8) 0.7189(8) 0.8523(4) 0.037(3) Uani 1 1 d . U . . .
F21 F 0.3850(6) 0.4654(5) 0.7744(3) 0.049(2) Uani 1 1 d . U . . .
C21 C 0.3992(10) 0.7042(9) 0.8456(5) 0.037(3) Uani 1 1 d . U . . .
H21 H 0.3448 0.6782 0.8339 0.045 Uiso 1 1 calc R U . . .
N21 N 0.3483(8) 0.1026(7) 0.7325(4) 0.032(3) Uani 1 1 d . U . . .
F31 F 0.9687(8) 0.3936(6) 0.6459(5) 0.075(3) Uani 1 1 d . U . . .
C31 C 0.7758(12) 0.8877(10) 0.8668(6) 0.055(4) Uani 1 1 d . U . . .
H31 H 0.7996 0.9142 0.8446 0.066 Uiso 1 1 calc R U . . .
N31 N 0.8950(8) 0.7436(7) 0.6122(4) 0.022(2) Uani 1 1 d . U . . .
F15 F -0.2202(7) 0.7809(7) 1.0453(3) 0.058(3) Uani 1 1 d . U . . .
F44 F 0.8856(8) 0.2869(7) 0.2838(4) 0.069(3) Uani 1 1 d . U . . .
C44 C -0.0219(9) 0.0711(9) 0.6666(6) 0.041(3) Uani 1 1 d . U . . .
H44A H -0.0265 0.0842 0.6338 0.049 Uiso 1 1 calc R U . . .
H44B H -0.0772 0.0445 0.6689 0.049 Uiso 1 1 calc R U . . .
F33 F 0.5573(8) 0.2745(8) 0.6114(4) 0.076(3) Uani 1 1 d . U . . .
C33 C 0.4684(10) 0.9657(9) 0.9326(6) 0.036(3) Uani 1 1 d . U . . .
H33A H 0.5075 0.9948 0.9169 0.044 Uiso 1 1 calc R U . . .
H33B H 0.4689 0.9903 0.9626 0.044 Uiso 1 1 calc R U . . .
N33 N 1.0079(8) 0.8186(7) 0.5602(4) 0.032(3) Uani 1 1 d . U . . .
C71 C 0.7871(9) 0.2823(9) 0.6817(5) 0.026(3) Uani 1 1 d . U . . .
F23 F 0.2748(9) 0.4204(7) 0.8064(5) 0.088(4) Uani 1 1 d . U . . .
S5 S 0.6187(4) 0.5876(4) 0.8343(3) 0.070(2) Uani 0.75 1 d . U P A 1
C23 C 0.5075(16) 0.5981(15) 0.8290(10) 0.070(2) Uani 0.75 1 d . U P A 1
H23 H 0.4655 0.5589 0.8198 0.084 Uiso 0.75 1 calc R U P A 1
S5A S 0.5819(13) 0.6297(12) 0.8000(9) 0.070(2) Uani 0.25 1 d . U P A 2
C23A C 0.471(5) 0.642(4) 0.805(3) 0.070(2) Uani 0.25 1 d . U P A 2
H23A H 0.4172 0.6259 0.7845 0.084 Uiso 0.25 1 calc R U P A 2
N23 N 0.8239(7) 0.3763(7) 0.8309(4) 0.027(2) Uani 1 1 d . U . . .
F38 F 0.5546(11) 0.4340(10) 0.4697(7) 0.129(3) Uani 1 1 d D U . . .
C38 C 0.0450(13) -0.0255(10) 0.7228(7) 0.063(4) Uani 1 1 d . U . . .
H38A H 0.0225 -0.0758 0.7117 0.076 Uiso 1 1 calc R U . . .
H38B H 0.0013 -0.0019 0.7382 0.076 Uiso 1 1 calc R U . . .
N38 N 0.5562(9) 0.1921(7) 0.4453(4) 0.028(3) Uani 1 1 d . U . . .
F9 F 0.5485(7) 0.6428(7) 1.1189(4) 0.062(3) Uani 1 1 d . U . . .
F28 F 1.1236(8) 0.6003(7) 0.4789(5) 0.072(3) Uani 1 1 d . U . . .
C28 C 0.6119(12) 0.9067(10) 0.8289(6) 0.057(4) Uani 1 1 d . U . . .
H28 H 0.6192 0.9354 0.8030 0.068 Uiso 1 1 calc R U . . .
N28 N 0.7842(8) 0.2438(7) 0.7223(4) 0.022(2) Uani 1 1 d . U . . .
F34 F 0.4599(8) 0.3342(7) 0.6447(5) 0.073(3) Uani 1 1 d . U . . .
C34 C 0.5141(10) 0.8666(9) 0.9838(5) 0.033(3) Uani 1 1 d . U . . .
H34 H 0.5055 0.8975 1.0084 0.040 Uiso 1 1 calc R U . . .
N34 N 0.7486(8) 0.7537(7) 0.5315(4) 0.028(2) Uani 1 1 d . U . . .
F12 F 0.4113(8) 0.6732(9) 1.0781(4) 0.090(4) Uani 1 1 d . U . . .
F26 F 1.0802(9) 0.6896(8) 0.4209(4) 0.083(4) Uani 1 1 d . U . . .
C26 C 0.3941(14) 0.9614(10) 0.8253(7) 0.065(4) Uani 1 1 d . U . . .
H26A H 0.4282 1.0069 0.8376 0.079 Uiso 1 1 calc R U . . .
H26B H 0.3393 0.9772 0.8028 0.079 Uiso 1 1 calc R U . . .
N26 N 0.8025(8) 0.2238(7) 0.8200(4) 0.028(2) Uani 1 1 d . U . . .
F35 F 0.4920(8) 0.2198(7) 0.6627(4) 0.076(3) Uani 1 1 d . U . . .
C35 C 0.5411(9) 0.7918(8) 0.9899(5) 0.025(3) Uani 1 1 d . U . . .
N35 N 0.8964(8) 0.6966(7) 0.5191(4) 0.031(2) Uani 1 1 d . U . . .
C22 C 0.4823(11) 0.6753(10) 0.8405(7) 0.057(4) Uani 1 1 d . U . . .
N22 N 0.9857(8) 0.4379(7) 0.8007(4) 0.033(3) Uani 1 1 d . U . . .
F22 F 0.3119(7) 0.5369(6) 0.8159(4) 0.065(3) Uani 1 1 d . U . . .
F20 F 0.7888(9) 0.5979(9) 0.8079(5) 0.092(4) Uani 1 1 d . U . . .
C20 C 0.3183(11) 0.7998(10) 0.8762(8) 0.061(5) Uani 1 1 d . U . . .
H20A H 0.3265 0.8102 0.9096 0.073 Uiso 1 1 calc R U . . .
H20B H 0.2688 0.7635 0.8669 0.073 Uiso 1 1 calc R U . . .
N20 N 0.2196(9) 0.0581(9) 0.6605(4) 0.051(3) Uani 1 1 d . U . . .
F40 F 0.6873(11) 0.4435(9) 0.4480(7) 0.129(3) Uani 1 1 d D U . . .
C40 C 0.1786(10) 0.0658(9) 0.8100(5) 0.038(3) Uani 1 1 d . U . . .
H40 H 0.1630 0.0347 0.8329 0.045 Uiso 1 1 calc R U . . .
N40 N 0.5483(10) 0.2274(9) 0.3511(5) 0.058(4) Uani 1 1 d . U . . .
F27 F 1.1679(11) 0.7176(8) 0.4886(5) 0.109(5) Uani 1 1 d . U . . .
C27 C 0.4493(14) 0.9128(12) 0.8019(7) 0.075(5) Uani 1 1 d . U . . .
H27A H 0.4633 0.9404 0.7755 0.090 Uiso 1 1 calc R U . . .
H27B H 0.4147 0.8676 0.7895 0.090 Uiso 1 1 calc R U . . .
N27 N 0.8238(7) 0.3829(6) 0.7325(4) 0.021(2) Uani 1 1 d . U . . .
C29 C 0.6887(11) 0.8794(9) 0.8647(5) 0.042(3) Uani 1 1 d . U . . .
N29 N 0.7105(9) 0.9086(9) 0.5078(6) 0.062(4) Uani 1 1 d . U . . .
F18 F 0.8123(10) 0.7165(10) 0.8251(5) 0.101(4) Uani 1 1 d . U . . .
C107 C 0.6774(10) 0.0688(10) 0.3567(5) 0.042(4) Uani 1 1 d . U . . .
C108 C 0.7350(9) 0.1262(9) 0.4237(5) 0.030(3) Uani 1 1 d . U . . .
H108 H 0.7368 0.1545 0.4510 0.036 Uiso 1 1 calc R U . . .
C109 C 0.7640(10) 0.0576(9) 0.3601(6) 0.042(4) Uani 1 1 d . U . . .
H109 H 0.7873 0.0324 0.3373 0.051 Uiso 1 1 calc R U . . .
C106 C 0.6005(12) 0.0515(12) 0.3230(6) 0.064(6) Uani 1 1 d . U . . .
H106 H 0.6037 0.0251 0.2956 0.077 Uiso 1 1 calc R U . . .
C105 C 0.4428(13) 0.0521(15) 0.2956(8) 0.094(6) Uani 1 1 d . U . . .
H10A H 0.4591 0.0351 0.2669 0.113 Uiso 1 1 calc R U . . .
H10B H 0.4043 0.0968 0.2880 0.113 Uiso 1 1 calc R U . . .
C104 C 0.3921(15) -0.0083(15) 0.3127(9) 0.105(7) Uani 1 1 d . U . . .
H10C H 0.3415 -0.0228 0.2871 0.126 Uiso 1 1 calc R U . . .
H10D H 0.4316 -0.0525 0.3202 0.126 Uiso 1 1 calc R U . . .
S17 S 0.5949(6) 0.3476(6) 0.3141(4) 0.108(3) Uani 0.75 1 d . U P B 1
C102 C 0.486(2) 0.343(2) 0.3200(12) 0.108(3) Uani 0.75 1 d . U P B 1
H102 H 0.4440 0.3834 0.3141 0.129 Uiso 0.75 1 calc R U P B 1
C101 C 0.4670(15) 0.2657(15) 0.3362(9) 0.108(3) Uani 1 1 d . U . . .
S17A S 0.5440(18) 0.3065(19) 0.2843(11) 0.108(3) Uani 0.25 1 d . U P B 2
C10A C 0.452(6) 0.302(6) 0.293(4) 0.108(3) Uani 0.25 1 d . U P B 2
H10E H 0.3968 0.3197 0.2742 0.129 Uiso 0.25 1 calc R U P B 2
C103 C 0.6142(14) 0.2550(12) 0.3377(7) 0.078(6) Uani 1 1 d . U . . .
H103 H 0.6689 0.2290 0.3400 0.094 Uiso 1 1 calc R U . B 1
C100 C 0.3934(13) 0.2304(13) 0.3484(7) 0.068(5) Uani 1 1 d . U . . .
H100 H 0.3355 0.2518 0.3395 0.082 Uiso 1 1 calc R U . . .
C99 C 0.3342(11) 0.1339(10) 0.3862(6) 0.053(4) Uani 1 1 d . U . . .
H99A H 0.2861 0.1704 0.3867 0.063 Uiso 1 1 calc R U . . .
H99B H 0.3563 0.1143 0.4179 0.063 Uiso 1 1 calc R U . . .
C98 C 0.2965(12) 0.0683(12) 0.3529(8) 0.083(6) Uani 1 1 d . U . . .
H98A H 0.2433 0.0476 0.3619 0.100 Uiso 1 1 calc R U . . .
H98B H 0.2766 0.0885 0.3211 0.100 Uiso 1 1 calc R U . . .
C97 C 0.5637(11) 0.1849(10) 0.5234(6) 0.041(4) Uani 1 1 d . U . . .
H97 H 0.5598 0.1632 0.5521 0.049 Uiso 1 1 calc R U . . .
C96 C 0.5804(11) 0.2597(9) 0.4584(5) 0.036(4) Uani 1 1 d . U . . .
H96 H 0.5931 0.2967 0.4379 0.043 Uiso 1 1 calc R U . . .
C95 C 0.5509(10) 0.1478(9) 0.4825(6) 0.031(3) Uani 1 1 d . U . . .
C94 C 0.5271(9) 0.0710(9) 0.4712(6) 0.034(3) Uani 1 1 d . U . . .
H94 H 0.5209 0.0360 0.4944 0.041 Uiso 1 1 calc R U . . .
C93 C 0.4943(12) -0.0272(10) 0.4155(8) 0.069(5) Uani 1 1 d . U . . .
H93A H 0.5128 -0.0606 0.4426 0.083 Uiso 1 1 calc R U . . .
H93B H 0.5282 -0.0417 0.3922 0.083 Uiso 1 1 calc R U . . .
C92 C 0.3957(13) -0.0361(12) 0.3951(9) 0.091(6) Uani 1 1 d . U . . .
H92A H 0.3834 -0.0897 0.3878 0.109 Uiso 1 1 calc R U . . .
H92B H 0.3633 -0.0222 0.4191 0.109 Uiso 1 1 calc R U . . .
C91 C 0.9650(10) 0.6593(9) 0.5121(5) 0.035(3) Uani 1 1 d . U . . .
H91 H 1.0224 0.6814 0.5162 0.042 Uiso 1 1 calc R U . . .
C90 C 0.8369(12) 0.5814(10) 0.4953(6) 0.055(4) Uani 1 1 d . U . . .
H90 H 0.7928 0.5435 0.4872 0.066 Uiso 1 1 calc R U . . .
C89 C 0.8205(9) 0.6513(9) 0.5079(5) 0.034(3) Uani 1 1 d . U . . .
C88 C 0.7399(10) 0.6877(8) 0.5141(5) 0.029(3) Uani 1 1 d . U . . .
H88 H 0.6833 0.6638 0.5056 0.034 Uiso 1 1 calc R U . . .
C87 C 0.6678(10) 0.7911(9) 0.5381(6) 0.041(4) Uani 1 1 d . U . . .
H87A H 0.6789 0.8118 0.5699 0.050 Uiso 1 1 calc R U . . .
H87B H 0.6189 0.7540 0.5347 0.050 Uiso 1 1 calc R U . . .
C86 C 0.6400(10) 0.8522(9) 0.5042(6) 0.044(4) Uani 1 1 d . U . . .
H86A H 0.6256 0.8310 0.4725 0.053 Uiso 1 1 calc R U . . .
H86B H 0.5855 0.8762 0.5097 0.053 Uiso 1 1 calc R U . . .
C85 C 1.1128(10) 0.8655(10) 0.5247(5) 0.042(4) Uani 1 1 d . U . . .
H85 H 1.1374 0.8883 0.5015 0.051 Uiso 1 1 calc R U . . .
C84 C 1.0768(10) 0.8070(10) 0.5928(6) 0.036(4) Uani 1 1 d . U . . .
H84 H 1.0744 0.7865 0.6220 0.043 Uiso 1 1 calc R U . . .
C83 C 1.0270(10) 0.8540(9) 0.5216(5) 0.034(3) Uani 1 1 d . U . . .
C82 C 0.9498(10) 0.8718(12) 0.4842(5) 0.055(5) Uani 1 1 d . U . . .
H82 H 0.9548 0.8974 0.4569 0.066 Uiso 1 1 calc R U . . .
C81 C 0.7968(11) 0.8599(15) 0.4537(6) 0.087(6) Uani 1 1 d . U . . .
H81A H 0.7613 0.8132 0.4488 0.104 Uiso 1 1 calc R U . . .
H81B H 0.8159 0.8715 0.4248 0.104 Uiso 1 1 calc R U . . .
C80 C 0.7395(12) 0.9245(15) 0.4655(8) 0.088(6) Uani 1 1 d . U . . .
H80A H 0.7747 0.9714 0.4694 0.106 Uiso 1 1 calc R U . . .
H80B H 0.6867 0.9318 0.4397 0.106 Uiso 1 1 calc R U . . .
C79 C 0.8857(11) 0.7557(10) 0.6896(6) 0.043(4) Uani 1 1 d . U . . .
H79 H 0.8755 0.7790 0.7167 0.052 Uiso 1 1 calc R U . . .
C78 C 0.9152(9) 0.6757(8) 0.6283(5) 0.026(3) Uani 1 1 d . U . . .
H78 H 0.9269 0.6356 0.6094 0.031 Uiso 1 1 calc R U . . .
C77 C 0.8759(10) 0.7897(9) 0.6477(5) 0.029(3) Uani 1 1 d . U . . .
C76 C 0.8550(11) 0.8663(9) 0.6306(7) 0.046(4) Uani 1 1 d . U . . .
H76 H 0.8465 0.9055 0.6508 0.055 Uiso 1 1 calc R U . . .
C75 C 0.8243(13) 0.9557(10) 0.5733(9) 0.090(7) Uani 1 1 d . U . . .
H75A H 0.8635 0.9739 0.5535 0.108 Uiso 1 1 calc R U . . .
H75B H 0.8326 0.9888 0.6007 0.108 Uiso 1 1 calc R U . . .
C74 C 0.7260(12) 0.9584(10) 0.5461(8) 0.071(5) Uani 1 1 d . U . . .
H74A H 0.6868 0.9448 0.5670 0.085 Uiso 1 1 calc R U . . .
H74B H 0.7109 1.0101 0.5349 0.085 Uiso 1 1 calc R U . . .
C73 C 0.7627(10) 0.2392(9) 0.6428(5) 0.037(3) Uani 1 1 d . U . . .
H73 H 0.7581 0.2573 0.6122 0.044 Uiso 1 1 calc R U . . .
C72 C 0.7636(9) 0.1721(8) 0.7135(5) 0.025(3) Uani 1 1 d . U . . .
H72 H 0.7611 0.1364 0.7368 0.030 Uiso 1 1 calc R U . . .
F41 F 0.7727(9) 0.3342(9) 0.3089(5) 0.091(4) Uani 1 1 d . U . . .
C41 C 0.2124(10) 0.1443(9) 0.8208(6) 0.034(3) Uani 1 1 d . U . . .
N41 N 0.5251(9) 0.0728(10) 0.3304(5) 0.063(4) Uani 1 1 d . U . . .
F11 F 0.4249(9) 0.5936(9) 1.1359(6) 0.102(5) Uani 1 1 d . U . . .
F19 F 0.7469(9) 0.6854(9) 0.7531(4) 0.092(4) Uani 1 1 d . U . . .
C19 C 0.2962(12) 0.8701(10) 0.8493(8) 0.079(6) Uani 1 1 d . U . . .
H19A H 0.2823 0.8587 0.8158 0.094 Uiso 1 1 calc R U . . .
H19B H 0.2427 0.8933 0.8567 0.094 Uiso 1 1 calc R U . . .
N19 N 0.2348(7) 0.2290(8) 0.6889(4) 0.033(3) Uani 1 1 d . U . . .
C30 C 0.7421(11) 0.8171(10) 0.9303(5) 0.042(4) Uani 1 1 d . U . . .
H30 H 0.7414 0.7885 0.9571 0.050 Uiso 1 1 calc R U . . .
N30 N 0.8487(8) 0.8781(7) 0.5882(5) 0.044(3) Uani 1 1 d . U . . .
C32 C 0.3729(11) 0.9646(11) 0.9026(7) 0.059(4) Uani 1 1 d . U . . .
H32A H 0.3323 0.9407 0.9197 0.071 Uiso 1 1 calc R U . . .
H32B H 0.3521 1.0165 0.8948 0.071 Uiso 1 1 calc R U . . .
N32 N 0.8745(9) 0.8498(10) 0.4914(5) 0.062(4) Uani 1 1 d . U . . .
F43 F 0.7471(10) 0.2627(10) 0.2469(5) 0.104(5) Uani 1 1 d . U . . .
C43 C 0.2212(11) 0.1773(9) 0.8602(6) 0.040(4) Uani 1 1 d . U . . .
H43 H 0.2093 0.1551 0.8872 0.048 Uiso 1 1 calc R U . . .
N37 N 0.5150(9) 0.0523(7) 0.4299(5) 0.041(3) Uani 1 1 d . U . . .
C37 C 0.5607(10) 0.7480(9) 1.0309(5) 0.036(3) Uani 1 1 d . U . . .
H37 H 0.5548 0.7656 1.0602 0.043 Uiso 1 1 calc R U . . .
F14 F -0.0829(8) 0.7697(11) 1.0901(4) 0.104(5) Uani 1 1 d . U . . .
N39 N 0.4052(9) 0.1702(9) 0.3712(4) 0.044(3) Uani 1 1 d . U . . .
C39 C 0.1337(13) -0.0319(10) 0.7559(7) 0.060(5) Uani 1 1 d . U . . .
H39A H 0.1271 -0.0595 0.7839 0.072 Uiso 1 1 calc R U . . .
H39B H 0.1749 -0.0607 0.7413 0.072 Uiso 1 1 calc R U . . .
F30 F 0.9092(9) 0.5069(7) 0.6389(4) 0.091(4) Uani 1 1 d . U . . .
B6 B 0.3032(9) 0.4768(9) 0.7846(5) 0.030(3) Uani 1 1 d . U . . .
F36 F 0.4130(9) 0.2474(9) 0.5924(5) 0.106(5) Uani 1 1 d . U . . .
C36 C 0.5859(11) 0.6824(9) 0.9632(6) 0.035(3) Uani 1 1 d . U . . .
H36 H 0.5987 0.6472 0.9416 0.042 Uiso 1 1 calc R U . . .
N36 N 0.3578(11) 0.0089(11) 0.3521(7) 0.094(5) Uani 1 1 d . U . . .
F25 F 1.2209(9) 0.6427(8) 0.4410(5) 0.091(4) Uani 1 1 d . U . . .
N25 N 0.9357(8) 0.2749(7) 0.7917(4) 0.027(2) Uani 1 1 d . U . . .
F24 F 0.2453(9) 0.5011(8) 0.7467(5) 0.096(4) Uani 1 1 d . U . . .
C24 C 0.6302(12) 0.6858(11) 0.8482(7) 0.069(5) Uani 1 1 d . U . . .
H24 H 0.6854 0.7116 0.8523 0.082 Uiso 1 1 calc R U . A 1
N24 N 0.6863(7) 0.3314(6) 0.7711(4) 0.023(2) Uani 1 1 d . U . . .
F5 F 0.4284(15) 0.9749(10) 1.0898(8) 0.170(4) Uani 1 1 d D U . . .
B2 B 0.3655(18) 0.9576(13) 1.0520(9) 0.170(4) Uani 1 1 d D U . . .
F6 F 0.3819(14) 1.0173(11) 1.0290(8) 0.170(4) Uani 1 1 d D U . . .
F7 F 0.2882(15) 0.9648(10) 1.0652(8) 0.170(4) Uani 1 1 d D U . . .
F8 F 0.3661(14) 0.8986(11) 1.0239(8) 0.170(4) Uani 1 1 d D U . . .
N42 N 0.6597(8) 0.1093(7) 0.3934(4) 0.030(3) Uani 1 1 d . U . . .
C42 C 0.2562(9) 0.2506(9) 0.8006(5) 0.028(3) Uani 1 1 d . U . . .
H42 H 0.2745 0.2872 0.7815 0.033 Uiso 1 1 calc R U . . .
C45 C -0.0122(9) 0.1400(8) 0.6949(6) 0.038(3) Uani 1 1 d . U . . .
H45A H -0.0156 0.1272 0.7269 0.045 Uiso 1 1 calc R U . . .
H45B H -0.0621 0.1745 0.6820 0.045 Uiso 1 1 calc R U . . .
C46 C 0.0753(10) 0.2441(8) 0.6798(5) 0.034(3) Uani 1 1 d . U . . .
H46 H 0.0210 0.2707 0.6692 0.040 Uiso 1 1 calc R U . . .
C48 C 0.3042(10) 0.2663(9) 0.6845(5) 0.034(3) Uani 1 1 d . U . . .
H48 H 0.3611 0.2433 0.6883 0.041 Uiso 1 1 calc R U . . .
C49 C 0.1784(10) 0.3479(9) 0.6700(5) 0.042(3) Uani 1 1 d . U . . .
H49 H 0.1360 0.3874 0.6641 0.050 Uiso 1 1 calc R U . . .
F32 F 0.9065(11) 0.4571(10) 0.5745(5) 0.124(5) Uani 1 1 d . U . . .
B10 B 0.6146(13) 0.4736(11) 0.4543(8) 0.100(6) Uani 1 1 d D U . . .
F42 F 0.8027(10) 0.2222(9) 0.3217(5) 0.097(4) Uani 1 1 d . U . . .
F29 F 1.0359(9) 0.4812(10) 0.6162(6) 0.127(6) Uani 1 1 d . U . . .
F13 F -0.1033(10) 0.8425(10) 1.0286(6) 0.112(5) Uani 1 1 d . U . . .
B7 B 1.1430(14) 0.6620(12) 0.4567(7) 0.037(3) Uani 1 1 d . U . . .
C53 C 0.3737(10) 0.0675(10) 0.6955(5) 0.042(4) Uani 1 1 d . U . . .
C52 C 0.3016(11) 0.0449(12) 0.6582(6) 0.058(5) Uani 1 1 d . U . . .
H52 H 0.3136 0.0204 0.6319 0.070 Uiso 1 1 calc R U . . .
C51 C 0.1415(11) 0.0291(11) 0.6261(6) 0.065(4) Uani 1 1 d . U . . .
H51A H 0.1623 0.0011 0.6018 0.078 Uiso 1 1 calc R U . . .
H51B H 0.1046 0.0716 0.6112 0.078 Uiso 1 1 calc R U . . .
C50 C 0.0863(11) -0.0211(10) 0.6485(6) 0.062(4) Uani 1 1 d . U . . .
H50A H 0.0341 -0.0396 0.6251 0.075 Uiso 1 1 calc R U . . .
H50B H 0.1221 -0.0647 0.6626 0.075 Uiso 1 1 calc R U . . .
C54 C 0.4191(9) 0.1221(9) 0.7620(5) 0.028(3) Uani 1 1 d . U . . .
H54 H 0.4170 0.1481 0.7896 0.034 Uiso 1 1 calc R U . . .
C59 C 0.6694(9) 0.3769(8) 0.8059(5) 0.029(3) Uani 1 1 d . U . . .
C58 C 0.7512(9) 0.3986(9) 0.8396(5) 0.033(3) Uani 1 1 d . U . . .
H58 H 0.7498 0.4276 0.8663 0.039 Uiso 1 1 calc R U . . .
C57 C 0.9093(9) 0.3983(8) 0.8630(5) 0.027(3) Uani 1 1 d . U . . .
H57A H 0.9471 0.3533 0.8713 0.033 Uiso 1 1 calc R U . . .
H57B H 0.8964 0.4186 0.8918 0.033 Uiso 1 1 calc R U . . .
C56 C 0.9597(8) 0.4560(8) 0.8423(4) 0.028(3) Uani 1 1 d . U . . .
H56A H 0.9225 0.5018 0.8365 0.034 Uiso 1 1 calc R U . . .
H56B H 1.0143 0.4689 0.8659 0.034 Uiso 1 1 calc R U . . .
C55 C 0.4609(10) 0.0610(10) 0.6977(6) 0.046(4) Uani 1 1 d . U . . .
H55 H 0.4871 0.0392 0.6748 0.055 Uiso 1 1 calc R U . . .
B5 B 0.8092(14) 0.6633(14) 0.7903(7) 0.045(4) Uani 1 1 d . U . . .
B4 B -0.1337(14) 0.7761(16) 1.0468(7) 0.051(4) Uani 1 1 d . U . . .
F37 F 0.6335(11) 0.5339(9) 0.4847(6) 0.129(3) Uani 1 1 d D U . . .
F16 F -0.1236(10) 0.7275(11) 1.0116(6) 0.115(5) Uani 1 1 d . U . . .
B11 B 0.8056(16) 0.2731(13) 0.2876(8) 0.047(4) Uani 1 1 d . U . . .
B3 B 0.4571(13) 0.6573(12) 1.1194(7) 0.038(4) Uani 1 1 d . U . . .
F1 F 1.0877(15) 1.0310(10) 0.9049(7) 0.115(3) Uani 0.75 1 d D U P C 1
F3 F 0.9612(16) 0.9741(10) 0.9003(6) 0.115(3) Uani 0.75 1 d D U P C 1
F2 F 1.0633(18) 0.9318(11) 0.8586(7) 0.115(3) Uani 0.75 1 d D U P C 1
F1A F 1.134(5) 0.947(3) 0.885(2) 0.115(3) Uani 0.25 1 d . U P C 2
F2A F 0.999(5) 0.914(3) 0.866(2) 0.115(3) Uani 0.25 1 d . U P C 2
F3A F 1.055(5) 1.017(3) 0.926(2) 0.115(3) Uani 0.25 1 d . U P C 2
B1 B 1.0496(18) 0.9634(11) 0.8977(7) 0.115(3) Uani 1 1 d D U . . .
F4 F 1.0762(11) 0.9126(7) 0.9371(5) 0.115(3) Uani 1 1 d D U . . .
B9 B 0.4805(12) 0.2659(10) 0.6262(7) 0.033(3) Uani 1 1 d . U . . .
C60 C 0.6104(8) 0.3117(8) 0.7430(5) 0.024(3) Uani 1 1 d . U . . .
H60 H 0.6075 0.2819 0.7162 0.029 Uiso 1 1 calc R U . . .
C63 C 1.0098(9) 0.3062(9) 0.7741(5) 0.034(3) Uani 1 1 d . U . . .
H63A H 0.9884 0.3191 0.7409 0.040 Uiso 1 1 calc R U . . .
H63B H 1.0576 0.2682 0.7768 0.040 Uiso 1 1 calc R U . . .
C62 C 1.0473(10) 0.3764(9) 0.8015(6) 0.038(3) Uani 1 1 d . U . . .
H62A H 1.0712 0.3617 0.8341 0.045 Uiso 1 1 calc R U . . .
H62B H 1.0982 0.3948 0.7893 0.045 Uiso 1 1 calc R U . . .
C61 C 0.5819(10) 0.3910(10) 0.8054(6) 0.038(4) Uani 1 1 d . U . . .
H61 H 0.5607 0.4211 0.8269 0.046 Uiso 1 1 calc R U . . .
F39 F 0.5761(11) 0.5138(9) 0.4152(7) 0.129(3) Uani 1 1 d D U . . .
C70 C 0.8058(10) 0.3613(9) 0.6891(5) 0.027(3) Uani 1 1 d . U . . .
H70 H 0.8052 0.3951 0.6643 0.033 Uiso 1 1 calc R U . . .
C66 C 0.7428(12) 0.1929(11) 0.8381(7) 0.058(5) Uani 1 1 d . U . . .
H66 H 0.6817 0.2071 0.8296 0.069 Uiso 1 1 calc R U . D 1
C65 C 0.8883(10) 0.1892(8) 0.8372(5) 0.040(3) Uani 1 1 d . U . . .
C64 C 0.9560(10) 0.2196(8) 0.8195(5) 0.035(3) Uani 1 1 d . U . . .
H64 H 1.0151 0.2003 0.8275 0.042 Uiso 1 1 calc R U . . .
S11 S 0.7798(8) 0.1261(5) 0.8777(3) 0.075(2) Uani 0.75 1 d . U P E 1
C67 C 0.8825(15) 0.1354(12) 0.8667(7) 0.075(2) Uani 1 1 d . U . . .
H67 H 0.9317 0.1046 0.8807 0.090 Uiso 1 1 calc R U . E 1
S11A S 0.765(3) 0.1032(16) 0.8610(10) 0.075(2) Uani 0.25 1 d . U P E 2
C69 C 0.8454(10) 0.4606(8) 0.7397(5) 0.031(3) Uani 1 1 d . U . . .
H69A H 0.8138 0.4813 0.7625 0.037 Uiso 1 1 calc R U . . .
H69B H 0.8245 0.4881 0.7103 0.037 Uiso 1 1 calc R U . . .
C68 C 0.9488(10) 0.4728(9) 0.7579(5) 0.038(3) Uani 1 1 d . U . . .
H68A H 0.9795 0.4534 0.7344 0.046 Uiso 1 1 calc R U . . .
H68B H 0.9608 0.5272 0.7611 0.046 Uiso 1 1 calc R U . . .
B8 B 0.9573(14) 0.4582(10) 0.6213(7) 0.048(4) Uani 1 1 d . U . . .
F45 F 0.7650(12) -0.0162(10) 0.7680(8) 0.170(4) Uani 1 1 d D U . . .
F46 F 0.6500(13) -0.0046(10) 0.7089(8) 0.170(4) Uani 1 1 d D U . . .
F47 F 0.7908(13) -0.0067(11) 0.7023(9) 0.170(4) Uani 1 1 d D U . . .
F48 F 0.7243(12) -0.1126(10) 0.7086(9) 0.170(4) Uani 1 1 d D U . . .
C47 C 0.1589(9) 0.2780(8) 0.6779(5) 0.029(3) Uani 1 1 d . U . . .

loop_
_atom_site_aniso_label
_atom_site_aniso_U_11
_atom_site_aniso_U_22
_atom_site_aniso_U_33
_atom_site_aniso_U_23
_atom_site_aniso_U_13
_atom_site_aniso_U_12
Fe1 0.0187(10) 0.0289(11) 0.0182(10) 0.0005(8) 0.0061(8) -0.0042(8)
C1 0.023(6) 0.040(6) 0.037(7) 0.003(5) -0.002(5) -0.003(5)
S1 0.132(5) 0.068(3) 0.107(5) -0.054(3) 0.082(4) -0.034(3)
N1 0.044(6) 0.061(7) 0.024(5) -0.006(5) 0.010(4) -0.022(5)
Fe6 0.0290(11) 0.0350(13) 0.0246(11) -0.0109(9) -0.0008(9) 0.0135(9)
C6 0.097(9) 0.062(9) 0.060(9) -0.031(8) 0.038(7) -0.037(7)
S6 0.059(3) 0.052(3) 0.054(3) -0.010(2) 0.013(2) -0.016(2)
N6 0.018(5) 0.030(5) 0.032(5) -0.003(4) 0.005(4) -0.004(4)
Fe3 0.0323(12) 0.0562(15) 0.0264(12) -0.0099(10) -0.0005(9) 0.0192(11)
C3 0.040(6) 0.053(7) 0.023(6) 0.001(5) 0.003(5) -0.009(5)
N3 0.048(5) 0.029(5) 0.039(6) -0.008(4) 0.020(4) -0.010(4)
S3 0.041(2) 0.039(2) 0.049(3) 0.017(2) 0.003(2) -0.009(2)
Fe5 0.0275(11) 0.0618(17) 0.0192(10) 0.0089(10) 0.0019(9) -0.0224(11)
C5 0.059(7) 0.040(7) 0.044(8) -0.016(6) 0.025(6) -0.002(6)
N5 0.029(4) 0.026(5) 0.033(5) -0.002(4) 0.013(4) 0.000(4)
Fe2 0.0262(11) 0.0196(10) 0.0211(10) -0.0017(8) 0.0013(8) -0.0028(8)
C2 0.021(6) 0.051(7) 0.046(8) 0.007(6) 0.016(5) -0.006(5)
S2 0.034(2) 0.045(2) 0.047(2) -0.0026(19) 0.0085(18) -0.0088(18)
N2 0.024(5) 0.041(6) 0.018(5) 0.010(4) 0.004(4) -0.001(4)
Fe4 0.0198(10) 0.0211(10) 0.0181(10) 0.0005(7) 0.0030(8) 0.0012(8)
C4 0.055(6) 0.047(7) 0.031(7) -0.009(6) 0.016(5) -0.015(5)
N4 0.026(4) 0.025(5) 0.022(5) -0.005(4) 0.005(3) -0.001(4)
S4 0.050(3) 0.046(3) 0.044(2) 0.020(2) 0.007(2) -0.008(2)
N16 0.036(6) 0.034(5) 0.051(6) 0.000(4) -0.005(5) 0.008(5)
C16 0.017(7) 0.034(5) 0.033(5) 0.001(4) 0.007(5) -0.007(5)
S16 0.044(2) 0.042(2) 0.041(2) -0.0204(19) 0.0001(19) 0.010(2)
N14 0.051(5) 0.028(6) 0.027(5) -0.003(4) 0.001(4) -0.013(4)
C14 0.041(7) 0.027(6) 0.046(8) -0.010(5) 0.002(6) 0.005(5)
S14 0.031(2) 0.043(2) 0.045(2) -0.0028(19) 0.0036(18) -0.0046(18)
S10 0.0152(17) 0.044(2) 0.057(3) -0.001(2) 0.0060(17) -0.0020(17)
F10 0.087(9) 0.129(10) 0.131(10) -0.074(9) 0.015(7) 0.030(7)
C10 0.033(5) 0.030(7) 0.034(6) -0.003(5) 0.011(4) -0.005(4)
N10 0.031(6) 0.021(5) 0.032(5) -0.001(4) 0.009(4) -0.003(4)
S9 0.0246(19) 0.056(3) 0.048(2) 0.009(2) 0.0104(17) 0.0028(19)
C9 0.040(5) 0.026(6) 0.025(6) -0.001(5) 0.011(4) -0.002(4)
N9 0.018(5) 0.023(5) 0.038(5) -0.005(4) -0.006(4) -0.004(4)
N17 0.023(6) 0.030(5) 0.025(5) -0.006(4) 0.003(4) 0.001(4)
F17 0.049(5) 0.105(9) 0.070(7) -0.005(6) 0.034(5) 0.011(5)
C17 0.032(8) 0.041(6) 0.047(7) 0.008(5) 0.015(6) 0.006(5)
C11 0.033(6) 0.037(8) 0.043(7) 0.000(6) 0.006(5) -0.002(5)
N11 0.030(5) 0.041(5) 0.032(6) 0.020(4) 0.001(4) -0.005(4)
N18 0.034(5) 0.030(5) 0.035(6) -0.004(4) 0.010(4) 0.004(4)
C18 0.041(9) 0.043(7) 0.041(6) 0.006(5) 0.012(6) -0.011(6)
S18 0.029(2) 0.038(2) 0.051(2) 0.0040(19) 0.0141(18) 0.0069(17)
N15 0.036(6) 0.028(6) 0.072(7) -0.011(5) -0.010(5) 0.001(5)
C15 0.017(7) 0.038(6) 0.030(5) -0.009(4) 0.006(5) -0.004(5)
S15 0.054(3) 0.053(3) 0.095(4) -0.035(3) 0.030(3) -0.006(2)
S8 0.034(2) 0.051(2) 0.073(3) 0.003(2) 0.010(2) -0.0078(19)
C8 0.037(6) 0.043(7) 0.021(6) 0.000(5) 0.002(5) 0.007(5)
N8 0.092(10) 0.065(8) 0.056(7) 0.012(6) -0.020(6) -0.054(7)
N13 0.068(6) 0.032(6) 0.030(5) 0.000(4) -0.011(5) -0.016(5)
C13 0.029(6) 0.042(7) 0.025(6) -0.005(5) 0.008(4) 0.008(5)
S13 0.045(2) 0.047(2) 0.027(2) 0.0133(18) 0.0094(18) -0.007(2)
S7 0.050(3) 0.040(2) 0.030(2) -0.0100(19) 0.0012(19) 0.012(2)
C7 0.039(7) 0.029(6) 0.024(6) -0.002(5) 0.004(5) 0.001(5)
N7 0.021(6) 0.035(5) 0.036(5) 0.005(4) 0.015(4) 0.000(4)
S12 0.042(3) 0.043(2) 0.041(2) -0.021(2) -0.0030(19) -0.002(2)
B12 0.147(7) 0.107(6) 0.276(13) -0.025(8) 0.089(8) -0.010(6)
C12 0.036(6) 0.040(8) 0.045(7) -0.001(6) 0.009(5) -0.009(5)
N12 0.040(5) 0.047(5) 0.027(5) -0.016(4) 0.015(4) -0.025(4)
F21 0.039(4) 0.053(5) 0.061(5) -0.015(4) 0.027(4) 0.006(4)
C21 0.036(6) 0.044(6) 0.030(7) 0.006(5) 0.003(5) -0.019(5)
N21 0.028(4) 0.040(6) 0.026(5) -0.005(4) 0.005(4) 0.003(4)
F31 0.075(7) 0.042(5) 0.120(9) 0.019(5) 0.049(6) 0.016(5)
C31 0.060(7) 0.052(9) 0.049(8) -0.006(6) 0.005(6) -0.037(6)
N31 0.016(5) 0.024(4) 0.025(4) 0.000(3) 0.003(4) -0.004(4)
F15 0.046(5) 0.087(8) 0.043(5) -0.006(5) 0.012(4) 0.000(5)
F44 0.064(6) 0.071(7) 0.076(7) -0.015(6) 0.022(5) -0.006(5)
C44 0.025(6) 0.036(6) 0.053(8) -0.009(5) -0.007(5) 0.006(5)
F33 0.068(6) 0.083(8) 0.086(8) -0.018(6) 0.037(6) -0.001(6)
C33 0.033(7) 0.028(6) 0.039(7) -0.007(5) -0.011(5) -0.002(5)
N33 0.027(4) 0.037(6) 0.031(5) 0.006(4) 0.004(4) -0.003(4)
C71 0.026(8) 0.033(5) 0.016(5) -0.003(4) -0.001(4) 0.008(5)
F23 0.127(9) 0.059(6) 0.094(8) -0.001(5) 0.057(7) -0.036(6)
S5 0.045(3) 0.061(4) 0.112(5) -0.056(3) 0.033(3) -0.019(3)
C23 0.045(3) 0.061(4) 0.112(5) -0.056(3) 0.033(3) -0.019(3)
S5A 0.045(3) 0.061(4) 0.112(5) -0.056(3) 0.033(3) -0.019(3)
C23A 0.045(3) 0.061(4) 0.112(5) -0.056(3) 0.033(3) -0.019(3)
N23 0.025(4) 0.031(5) 0.022(5) -0.001(4) -0.001(3) 0.005(4)
F38 0.121(6) 0.100(6) 0.192(9) -0.028(5) 0.086(6) -0.004(4)
C38 0.059(9) 0.030(8) 0.088(9) 0.001(6) -0.011(6) -0.005(6)
N38 0.031(6) 0.026(5) 0.029(5) -0.005(4) 0.011(4) -0.003(4)
F9 0.048(5) 0.077(7) 0.063(7) 0.010(6) 0.018(5) 0.017(5)
F28 0.083(8) 0.059(6) 0.096(8) 0.018(5) 0.066(7) 0.022(5)
C28 0.074(7) 0.049(9) 0.038(7) 0.008(6) -0.007(5) -0.024(6)
N28 0.020(6) 0.024(4) 0.020(4) -0.001(3) -0.003(4) 0.002(4)
F34 0.069(7) 0.043(5) 0.120(9) -0.013(6) 0.050(7) 0.001(5)
C34 0.027(8) 0.035(6) 0.039(6) -0.003(5) 0.009(5) -0.003(5)
N34 0.028(5) 0.031(5) 0.026(5) 0.006(4) 0.010(4) -0.002(4)
F12 0.063(7) 0.141(11) 0.053(6) 0.027(6) -0.010(5) -0.011(7)
F26 0.086(7) 0.081(8) 0.062(6) 0.005(6) -0.023(5) 0.011(6)
C26 0.081(10) 0.037(8) 0.064(9) 0.014(6) -0.014(7) -0.018(7)
N26 0.036(5) 0.028(5) 0.024(5) 0.000(4) 0.013(4) 0.006(4)
F35 0.089(8) 0.068(7) 0.058(6) 0.023(5) -0.009(5) -0.013(6)
C35 0.021(7) 0.029(5) 0.025(5) -0.004(4) 0.006(4) -0.008(4)
N35 0.027(5) 0.046(5) 0.020(5) -0.002(4) 0.005(4) -0.007(4)
C22 0.046(6) 0.048(6) 0.084(9) -0.039(6) 0.031(5) -0.034(5)
N22 0.032(6) 0.030(5) 0.032(5) -0.008(4) 0.001(4) 0.004(4)
F22 0.053(5) 0.060(6) 0.092(7) -0.035(5) 0.035(5) -0.020(5)
F20 0.085(8) 0.089(8) 0.117(10) 0.037(7) 0.054(7) 0.021(6)
C20 0.029(7) 0.044(7) 0.111(13) 0.030(7) 0.019(7) 0.003(6)
N20 0.046(5) 0.071(8) 0.032(6) -0.019(5) -0.003(4) 0.000(5)
F40 0.121(6) 0.100(6) 0.192(9) -0.028(5) 0.086(6) -0.004(4)
C40 0.033(8) 0.034(6) 0.039(6) 0.008(4) -0.007(5) 0.008(5)
N40 0.067(7) 0.067(7) 0.048(7) 0.025(6) 0.029(5) 0.041(5)
F27 0.177(13) 0.053(6) 0.075(7) -0.022(6) -0.016(7) 0.004(7)
C27 0.092(9) 0.059(10) 0.050(8) 0.007(7) -0.030(7) -0.003(8)
N27 0.016(5) 0.023(4) 0.023(4) 0.001(3) 0.000(4) 0.001(4)
C29 0.058(6) 0.032(7) 0.030(6) 0.002(5) -0.003(5) -0.029(5)
N29 0.040(7) 0.051(7) 0.093(8) 0.019(6) 0.011(6) -0.019(6)
F18 0.107(9) 0.108(9) 0.101(8) -0.034(7) 0.053(7) 0.015(7)
C107 0.043(6) 0.050(9) 0.033(6) -0.009(6) 0.009(4) 0.027(5)
C108 0.029(5) 0.028(7) 0.036(6) 0.000(5) 0.013(4) 0.003(5)
C109 0.041(6) 0.039(8) 0.049(7) 0.002(6) 0.014(5) 0.023(5)
C106 0.054(7) 0.091(14) 0.042(8) -0.032(9) -0.003(5) 0.033(6)
C105 0.052(8) 0.133(15) 0.080(10) -0.071(10) -0.022(7) 0.027(8)
C104 0.061(11) 0.113(13) 0.130(13) -0.086(10) 0.000(9) 0.020(9)
S17 0.078(5) 0.137(7) 0.127(7) 0.107(6) 0.063(4) 0.061(4)
C102 0.078(5) 0.137(7) 0.127(7) 0.107(6) 0.063(4) 0.061(4)
C101 0.078(5) 0.137(7) 0.127(7) 0.107(6) 0.063(4) 0.061(4)
S17A 0.078(5) 0.137(7) 0.127(7) 0.107(6) 0.063(4) 0.061(4)
C10A 0.078(5) 0.137(7) 0.127(7) 0.107(6) 0.063(4) 0.061(4)
C103 0.083(8) 0.090(10) 0.076(12) 0.054(9) 0.047(7) 0.047(7)
C100 0.057(8) 0.094(9) 0.064(11) 0.019(8) 0.033(7) 0.045(6)
C99 0.036(7) 0.058(8) 0.064(9) -0.037(7) 0.012(6) 0.009(6)
C98 0.044(8) 0.072(9) 0.119(14) -0.068(9) -0.009(8) 0.012(7)
C97 0.040(9) 0.049(7) 0.035(6) -0.003(5) 0.013(6) 0.006(6)
C96 0.043(9) 0.033(6) 0.030(6) -0.009(5) 0.006(6) -0.008(6)
C95 0.022(7) 0.035(5) 0.039(6) 0.002(4) 0.012(5) 0.003(5)
C94 0.019(7) 0.029(6) 0.056(7) 0.002(5) 0.014(5) 0.003(5)
C93 0.045(8) 0.027(7) 0.126(13) -0.028(7) -0.003(8) -0.002(6)
C92 0.038(8) 0.065(10) 0.155(13) -0.066(9) -0.008(8) -0.008(7)
C91 0.031(6) 0.050(7) 0.025(7) -0.008(5) 0.009(5) 0.001(5)
C90 0.052(7) 0.048(7) 0.067(11) -0.022(7) 0.015(7) -0.013(5)
C89 0.031(5) 0.047(6) 0.025(6) -0.007(5) 0.008(5) -0.011(4)
C88 0.030(6) 0.038(6) 0.017(6) 0.001(5) 0.005(5) -0.009(4)
C87 0.033(6) 0.033(6) 0.064(9) 0.009(6) 0.025(6) -0.003(5)
C86 0.028(6) 0.036(6) 0.066(9) 0.002(6) 0.006(6) -0.002(5)
C85 0.039(6) 0.055(9) 0.032(6) -0.001(6) 0.006(5) -0.011(6)
C84 0.029(6) 0.041(9) 0.032(6) 0.002(6) -0.004(4) -0.005(5)
C83 0.037(5) 0.040(7) 0.024(5) 0.003(5) 0.007(4) -0.003(5)
C82 0.035(6) 0.099(13) 0.028(6) 0.028(7) 0.004(5) -0.002(6)
C81 0.035(7) 0.168(16) 0.048(8) 0.043(9) -0.011(6) 0.012(8)
C80 0.040(9) 0.129(14) 0.090(10) 0.062(9) 0.004(7) 0.006(8)
C79 0.046(9) 0.044(7) 0.041(6) -0.010(5) 0.015(6) -0.016(6)
C78 0.026(7) 0.028(5) 0.029(6) 0.007(4) 0.017(5) 0.002(5)
C77 0.025(7) 0.030(5) 0.034(5) -0.008(4) 0.008(5) -0.004(5)
C76 0.033(8) 0.029(6) 0.071(7) -0.005(5) 0.005(6) -0.005(5)
C75 0.054(9) 0.039(7) 0.144(14) 0.026(7) -0.042(9) -0.011(6)
C74 0.042(8) 0.040(8) 0.111(10) 0.012(7) -0.023(7) 0.003(6)
C73 0.040(9) 0.044(6) 0.022(5) -0.015(5) 0.000(5) 0.005(6)
C72 0.016(6) 0.020(5) 0.034(6) -0.008(4) -0.001(5) 0.008(4)
F41 0.091(8) 0.080(7) 0.114(9) -0.043(7) 0.044(7) -0.015(6)
C41 0.026(8) 0.036(6) 0.039(6) 0.001(4) 0.006(5) 0.008(5)
N41 0.048(6) 0.090(9) 0.043(6) -0.032(6) -0.008(5) 0.032(5)
F11 0.085(8) 0.090(8) 0.147(12) 0.053(8) 0.062(8) 0.025(6)
F19 0.069(7) 0.130(11) 0.068(7) 0.040(7) -0.006(5) 0.007(7)
C19 0.057(9) 0.043(7) 0.104(13) 0.024(7) -0.046(8) -0.023(6)
N19 0.022(5) 0.051(5) 0.027(6) -0.002(4) 0.004(4) 0.005(4)
C30 0.051(7) 0.044(8) 0.028(6) -0.005(6) 0.005(5) -0.005(6)
N30 0.023(6) 0.039(5) 0.062(6) 0.013(4) -0.007(5) -0.011(4)
C32 0.032(7) 0.060(10) 0.069(8) 0.008(7) -0.023(6) -0.006(6)
N32 0.033(5) 0.111(10) 0.040(6) 0.025(6) 0.002(4) 0.004(5)
F43 0.094(8) 0.140(12) 0.067(7) -0.037(7) -0.005(6) 0.007(8)
C43 0.050(10) 0.036(6) 0.034(6) 0.003(5) 0.011(6) 0.004(6)
N37 0.028(6) 0.025(5) 0.065(6) -0.009(4) 0.002(5) 0.000(4)
C37 0.029(8) 0.045(7) 0.031(6) 0.003(5) 0.000(5) -0.015(5)
F14 0.062(7) 0.193(14) 0.052(6) 0.025(7) -0.001(5) -0.032(8)
N39 0.038(5) 0.061(7) 0.028(6) -0.020(5) 0.002(4) 0.019(5)
C39 0.061(9) 0.031(7) 0.076(9) -0.006(6) -0.008(7) -0.003(6)
F30 0.142(10) 0.054(6) 0.091(8) 0.010(5) 0.054(7) 0.050(7)
B6 0.016(5) 0.033(6) 0.043(6) -0.007(5) 0.012(5) -0.013(4)
F36 0.079(7) 0.128(11) 0.082(8) -0.013(8) -0.039(6) 0.002(7)
C36 0.039(8) 0.024(5) 0.046(7) 0.008(5) 0.019(6) -0.001(5)
N36 0.052(8) 0.087(9) 0.129(11) -0.079(8) -0.006(7) 0.017(7)
F25 0.092(7) 0.078(8) 0.126(10) 0.040(7) 0.074(7) 0.022(6)
N25 0.027(5) 0.026(5) 0.025(5) -0.007(4) -0.001(4) 0.007(4)
F24 0.090(7) 0.093(8) 0.086(7) 0.000(6) -0.019(6) 0.020(6)
C24 0.052(7) 0.068(8) 0.095(12) -0.049(8) 0.037(6) -0.030(6)
N24 0.020(4) 0.021(5) 0.026(5) 0.007(4) 0.003(3) 0.000(3)
F5 0.222(10) 0.109(7) 0.229(11) -0.043(7) 0.157(9) -0.058(7)
B2 0.222(10) 0.109(7) 0.229(11) -0.043(7) 0.157(9) -0.058(7)
F6 0.222(10) 0.109(7) 0.229(11) -0.043(7) 0.157(9) -0.058(7)
F7 0.222(10) 0.109(7) 0.229(11) -0.043(7) 0.157(9) -0.058(7)
F8 0.222(10) 0.109(7) 0.229(11) -0.043(7) 0.157(9) -0.058(7)
N42 0.031(4) 0.031(6) 0.029(5) -0.006(4) 0.008(4) 0.009(4)
C42 0.023(7) 0.030(6) 0.027(6) -0.004(4) 0.000(5) 0.003(5)
C45 0.029(6) 0.033(6) 0.051(8) 0.004(5) 0.010(5) 0.005(5)
C46 0.027(6) 0.033(6) 0.040(8) 0.003(5) 0.007(5) 0.006(4)
C48 0.026(5) 0.050(7) 0.026(7) 0.000(5) 0.006(5) 0.001(5)
C49 0.036(6) 0.047(6) 0.044(8) 0.002(5) 0.012(5) 0.002(5)
F32 0.126(10) 0.178(14) 0.065(6) 0.005(7) 0.018(6) 0.010(9)
B10 0.089(10) 0.065(10) 0.170(13) -0.023(8) 0.081(9) 0.002(8)
F42 0.111(10) 0.101(9) 0.079(7) 0.028(7) 0.018(7) -0.017(7)
F29 0.086(8) 0.146(12) 0.155(12) 0.062(10) 0.036(7) -0.016(7)
F13 0.095(9) 0.134(10) 0.116(10) 0.056(8) 0.045(8) 0.000(8)
B7 0.044(8) 0.042(7) 0.025(6) -0.002(5) 0.008(5) 0.000(6)
C53 0.036(5) 0.063(10) 0.027(6) -0.012(6) 0.010(4) 0.003(5)
C52 0.045(6) 0.093(13) 0.035(7) -0.025(8) 0.005(5) 0.003(6)
C51 0.053(7) 0.081(11) 0.049(8) -0.038(7) -0.015(6) 0.002(7)
C50 0.036(7) 0.060(9) 0.074(9) -0.035(7) -0.021(6) 0.007(6)
C54 0.024(5) 0.030(7) 0.031(6) 0.002(5) 0.006(4) 0.001(5)
C59 0.024(5) 0.035(7) 0.028(6) -0.003(5) 0.008(4) -0.002(4)
C58 0.029(5) 0.035(7) 0.032(6) -0.008(5) 0.004(4) 0.007(4)
C57 0.027(5) 0.027(6) 0.023(5) -0.009(5) -0.003(4) 0.012(4)
C56 0.018(6) 0.033(6) 0.026(5) -0.011(5) -0.010(4) 0.001(5)
C55 0.032(6) 0.057(10) 0.051(7) -0.013(7) 0.016(5) 0.005(6)
B5 0.044(7) 0.067(9) 0.031(7) 0.007(6) 0.020(6) 0.021(6)
B4 0.042(7) 0.080(10) 0.032(7) 0.012(7) 0.009(5) 0.007(7)
F37 0.121(6) 0.100(6) 0.192(9) -0.028(5) 0.086(6) -0.004(4)
F16 0.092(9) 0.158(12) 0.104(9) -0.040(9) 0.039(7) 0.019(8)
B11 0.060(8) 0.042(8) 0.040(7) -0.009(6) 0.013(6) -0.010(6)
B3 0.038(7) 0.049(8) 0.031(7) 0.001(6) 0.013(5) 0.014(6)
F1 0.186(9) 0.072(4) 0.092(6) 0.017(4) 0.043(6) 0.002(5)
F3 0.186(9) 0.072(4) 0.092(6) 0.017(4) 0.043(6) 0.002(5)
F2 0.186(9) 0.072(4) 0.092(6) 0.017(4) 0.043(6) 0.002(5)
F1A 0.186(9) 0.072(4) 0.092(6) 0.017(4) 0.043(6) 0.002(5)
F2A 0.186(9) 0.072(4) 0.092(6) 0.017(4) 0.043(6) 0.002(5)
F3A 0.186(9) 0.072(4) 0.092(6) 0.017(4) 0.043(6) 0.002(5)
B1 0.186(9) 0.072(4) 0.092(6) 0.017(4) 0.043(6) 0.002(5)
F4 0.186(9) 0.072(4) 0.092(6) 0.017(4) 0.043(6) 0.002(5)
B9 0.030(7) 0.027(6) 0.038(7) 0.006(5) -0.001(5) 0.013(5)
C60 0.016(5) 0.026(7) 0.031(6) 0.003(5) 0.005(4) -0.007(4)
C63 0.023(6) 0.035(6) 0.042(7) -0.012(5) 0.005(5) -0.002(5)
C62 0.027(6) 0.037(6) 0.047(8) -0.014(5) 0.005(6) -0.001(5)
C61 0.031(6) 0.042(8) 0.042(7) -0.009(6) 0.009(5) 0.002(5)
F39 0.121(6) 0.100(6) 0.192(9) -0.028(5) 0.086(6) -0.004(4)
C70 0.026(7) 0.034(5) 0.019(5) 0.001(4) -0.002(4) 0.004(5)
C66 0.063(7) 0.059(8) 0.063(10) 0.029(8) 0.036(7) 0.005(6)
C65 0.053(6) 0.032(6) 0.036(7) 0.008(5) 0.013(5) 0.022(5)
C64 0.037(6) 0.033(6) 0.031(7) 0.000(5) 0.002(5) 0.023(5)
S11 0.100(5) 0.060(5) 0.072(6) 0.040(4) 0.036(5) 0.005(4)
C67 0.100(5) 0.060(5) 0.072(6) 0.040(4) 0.036(5) 0.005(4)
S11A 0.100(5) 0.060(5) 0.072(6) 0.040(4) 0.036(5) 0.005(4)
C69 0.031(6) 0.023(5) 0.030(6) 0.002(4) -0.011(5) 0.001(4)
C68 0.036(7) 0.032(7) 0.043(6) -0.002(5) 0.004(5) -0.005(5)
B8 0.066(9) 0.034(7) 0.053(8) -0.007(6) 0.029(6) -0.001(6)
F45 0.147(7) 0.107(6) 0.276(13) -0.025(8) 0.089(8) -0.010(6)
F46 0.147(7) 0.107(6) 0.276(13) -0.025(8) 0.089(8) -0.010(6)
F47 0.147(7) 0.107(6) 0.276(13) -0.025(8) 0.089(8) -0.010(6)
F48 0.147(7) 0.107(6) 0.276(13) -0.025(8) 0.089(8) -0.010(6)
C47 0.028(5) 0.037(5) 0.023(6) 0.000(5) 0.007(4) 0.002(4)

loop_
_atom_type_symbol
_atom_type_description
_atom_type_scat_dispersion_real
_atom_type_scat_dispersion_imag
_atom_type_scat_source
C C 0.0033 0.0016 'International Tables Vol C Tables 4.2.6.8 and 6.1.1.4'
H H 0.0000 0.0000 'International Tables Vol C Tables 4.2.6.8 and 6.1.1.4'
B B 0.0013 0.0007 'International Tables Vol C Tables 4.2.6.8 and 6.1.1.4'
N N 0.0061 0.0033 'International Tables Vol C Tables 4.2.6.8 and 6.1.1.4'
F F 0.0171 0.0103 'International Tables Vol C Tables 4.2.6.8 and 6.1.1.4'
S S 0.1246 0.1234 'International Tables Vol C Tables 4.2.6.8 and 6.1.1.4'
Fe Fe 0.3463 0.8444 'International Tables Vol C Tables 4.2.6.8 and 6.1.1.4'

loop_
_geom_angle_atom_site_label_1
_geom_angle_atom_site_label_2
_geom_angle_atom_site_label_3
_geom_angle
N4 Fe1 N3 90.3(5)
N4 Fe1 N2 97.4(5)
N3 Fe1 N2 79.8(5)
N4 Fe1 N6 98.4(5)
N3 Fe1 N6 170.7(5)
N2 Fe1 N6 95.9(5)
N4 Fe1 N5 80.7(5)
N3 Fe1 N5 90.3(5)
N2 Fe1 N5 169.9(5)
N6 Fe1 N5 94.1(5)
N4 Fe1 N7 171.0(5)
N3 Fe1 N7 91.9(6)
N2 Fe1 N7 91.6(5)
N6 Fe1 N7 80.0(5)
N5 Fe1 N7 90.5(5)
N1 C1 C2 115.1(12)
N1 C1 H1A 108.5
C2 C1 H1A 108.5
N1 C1 H1B 108.5
C2 C1 H1B 108.5
H1A C1 H1B 107.5
C6 S1 C5 92.0(9)
C1 N1 C13 120.0(12)
C1 N1 C7 123.1(12)
C13 N1 C7 116.8(12)
N42 Fe6 N41 79.9(5)
N42 Fe6 N38 93.1(5)
N41 Fe6 N38 172.7(6)
N42 Fe6 N40 91.0(6)
N41 Fe6 N40 91.0(7)
N38 Fe6 N40 91.2(6)
N42 Fe6 N39 172.0(6)
N41 Fe6 N39 96.8(5)
N38 Fe6 N39 90.3(5)
N40 Fe6 N39 81.6(6)
N42 Fe6 N37 92.1(5)
N41 Fe6 N37 97.5(7)
N38 Fe6 N37 80.5(5)
N40 Fe6 N37 171.3(6)
N39 Fe6 N37 95.6(6)
C4 C6 S1 108.4(14)
C4 C6 H6 125.8
S1 C6 H6 125.8
C30 S6 C31 89.1(8)
C15 N6 C14 119.3(14)
C15 N6 Fe1 116.9(11)
C14 N6 Fe1 123.8(10)
N20 Fe3 N18 105.5(5)
N20 Fe3 N16 107.4(6)
N18 Fe3 N16 101.7(5)
N20 Fe3 N19 92.9(5)
N18 Fe3 N19 75.2(5)
N16 Fe3 N19 159.4(5)
N20 Fe3 N21 75.5(5)
N18 Fe3 N21 158.8(5)
N16 Fe3 N21 98.0(5)
N19 Fe3 N21 83.6(5)
N20 Fe3 N17 162.2(5)
N18 Fe3 N17 90.8(5)
N16 Fe3 N17 75.4(5)
N19 Fe3 N17 84.3(5)
N21 Fe3 N17 86.7(4)
N2 C3 C4 116.7(15)
N2 C3 H3 121.6
C4 C3 H3 121.6
C5 N3 C4 111.7(13)
C5 N3 Fe1 134.1(11)
C4 N3 Fe1 114.1(10)
C17 S3 C18 89.0(9)
N30 Fe5 N32 100.8(7)
N30 Fe5 N34 98.3(5)
N32 Fe5 N34 98.6(5)
N30 Fe5 N31 80.1(5)
N32 Fe5 N31 169.7(5)
N34 Fe5 N31 91.4(5)
N30 Fe5 N35 169.6(5)
N32 Fe5 N35 89.6(6)
N34 Fe5 N35 79.2(5)
N31 Fe5 N35 89.9(5)
N30 Fe5 N33 94.9(5)
N32 Fe5 N33 79.6(5)
N34 Fe5 N33 166.8(5)
N31 Fe5 N33 90.1(5)
N35 Fe5 N33 87.7(5)
N3 C5 S1 112.1(12)
N3 C5 H5 124.0
S1 C5 H5 124.0
C11 N5 C10 111.9(13)
C11 N5 Fe1 135.6(11)
C10 N5 Fe1 111.8(9)
N9 Fe2 N13 103.9(5)
N9 Fe2 N11 100.6(5)
N13 Fe2 N11 102.7(5)
N9 Fe2 N10 76.9(5)
N13 Fe2 N10 163.5(5)
N11 Fe2 N10 93.2(5)
N9 Fe2 N14 97.7(5)
N13 Fe2 N14 75.8(5)
N11 Fe2 N14 161.4(5)
N10 Fe2 N14 87.8(5)
N9 Fe2 N12 164.3(5)
N13 Fe2 N12 91.8(5)
N11 Fe2 N12 76.5(5)
N10 Fe2 N12 87.7(5)
N14 Fe2 N12 84.9(5)
N2 C2 C1 112.9(12)
N2 C2 H2A 109.0
C1 C2 H2A 109.0
N2 C2 H2B 109.0
C1 C2 H2B 109.0
H2A C2 H2B 107.8
C12 S2 C11 88.1(8)
C3 N2 C2 120.2(13)
C3 N2 Fe1 115.9(11)
C2 N2 Fe1 123.8(10)
N24 Fe4 N25 172.5(5)
N24 Fe4 N27 91.4(5)
N25 Fe4 N27 96.0(5)
N24 Fe4 N28 91.5(5)
N25 Fe4 N28 91.1(5)
N27 Fe4 N28 81.7(5)
N24 Fe4 N26 91.2(5)
N25 Fe4 N26 81.5(5)
N27 Fe4 N26 174.8(5)
N28 Fe4 N26 93.8(5)
N24 Fe4 N23 81.5(5)
N25 Fe4 N23 96.2(5)
N27 Fe4 N23 96.2(5)
N28 Fe4 N23 172.7(5)
N26 Fe4 N23 88.6(5)
N3 C4 C6 115.8(16)
N3 C4 C3 113.3(14)
C6 C4 C3 130.8(16)
C9 N4 C8 116.6(12)
C9 N4 Fe1 116.3(9)
C8 N4 Fe1 127.0(9)
C37 S4 C36 91.2(8)
C40 N16 C39 119.3(16)
C40 N16 Fe3 118.3(12)
C39 N16 Fe3 122.0(12)
C18 C16 N7 117.5(15)
C18 C16 C15 128.6(15)
N7 C16 C15 113.6(13)
C96 S16 C97 90.0(8)
C30 N14 C29 110.7(14)
C30 N14 Fe2 135.1(11)
C29 N14 Fe2 113.3(10)
C13 C14 N6 113.7(13)
C13 C14 H14A 108.8
N6 C14 H14A 108.8
C13 C14 H14B 108.8
N6 C14 H14B 108.8
H14A C14 H14B 107.7
C84 S14 C85 89.9(8)
C61 S10 C60 91.2(7)
C12 C10 N5 112.3(14)
C12 C10 C9 132.7(15)
N5 C10 C9 114.9(12)
C36 N10 C35 112.5(13)
C36 N10 Fe2 136.8(11)
C35 N10 Fe2 110.6(9)
C54 S9 C55 90.5(7)
N4 C9 C10 115.8(13)
N4 C9 H9 122.1
C10 C9 H9 122.1
C34 N9 C33 115.3(13)
C34 N9 Fe2 119.2(11)
C33 N9 Fe2 125.5(11)
C42 N17 C41 108.6(13)
C42 N17 Fe3 139.2(11)
C41 N17 Fe3 112.2(10)
N7 C17 S3 115.7(14)
N7 C17 H17 122.2
S3 C17 H17 122.2
N5 C11 S2 115.2(13)
N5 C11 H11 122.4
S2 C11 H11 122.4
C21 N11 C20 120.3(14)
C21 N11 Fe2 116.5(11)
C20 N11 Fe2 123.2(12)
C46 N18 C45 119.9(13)
C46 N18 Fe3 118.0(11)
C45 N18 Fe3 121.9(9)
C16 C18 S3 108.7(13)
C16 C18 H18 125.7
S3 C18 H18 125.7
C109 S18 C108 89.9(8)
C50 N15 C38 112.9(14)
C50 N15 C44 115.9(13)
C38 N15 C44 111.0(14)
N6 C15 C16 116.4(14)
N6 C15 H15 121.8
C16 C15 H15 121.8
C91 S15 C90 89.6(8)
C48 S8 C49 89.1(8)
N4 C8 C7 114.6(12)
N4 C8 H8A 108.6
C7 C8 H8A 108.6
N4 C8 H8B 108.6
C7 C8 H8B 108.6
H8A C8 H8B 107.6
C26 N8 C32 116.8(16)
C26 N8 C19 118.4(16)
C32 N8 C19 111.9(18)
C28 N13 C27 122.8(15)
C28 N13 Fe2 119.0(11)
C27 N13 Fe2 118.0(12)
N1 C13 C14 116.8(13)
N1 C13 H13A 108.1
C14 C13 H13A 108.1
N1 C13 H13B 108.1
C14 C13 H13B 108.1
H13A C13 H13B 107.3
C79 S13 C78 91.0(8)
C42 S7 C43 87.8(8)
N1 C7 C8 115.7(13)
N1 C7 H7A 108.3
C8 C7 H7A 108.3
N1 C7 H7B 108.3
C8 C7 H7B 108.3
H7A C7 H7B 107.4
C17 N7 C16 109.0(14)
C17 N7 Fe1 137.9(12)
C16 N7 Fe1 113.0(10)
C73 S12 C72 90.8(7)
F46 B12 F48 110.5(19)
F46 B12 F45 107(2)
F48 B12 F45 126(2)
F46 B12 F47 108(2)
F48 B12 F47 104.8(19)
F45 B12 F47 98(2)
C10 C12 S2 112.4(13)
C10 C12 H12 123.8
S2 C12 H12 123.8
C24 N12 C22 114.2(14)
C24 N12 Fe2 133.4(11)
C22 N12 Fe2 110.2(10)
N11 C21 C22 116.8(14)
N11 C21 H21 121.6
C22 C21 H21 121.6
C54 N21 C53 108.1(12)
C54 N21 Fe3 138.6(10)
C53 N21 Fe3 112.6(9)
C29 C31 S6 111.0(13)
C29 C31 H31 124.5
S6 C31 H31 124.5
C78 N31 C77 109.8(12)
C78 N31 Fe5 137.0(10)
C77 N31 Fe5 112.9(10)
C45 C44 N15 109.8(12)
C45 C44 H44A 109.7
N15 C44 H44A 109.7
C45 C44 H44B 109.7
N15 C44 H44B 109.7
H44A C44 H44B 108.2
N9 C33 C32 110.0(13)
N9 C33 H33A 109.7
C32 C33 H33A 109.7
N9 C33 H33B 109.7
C32 C33 H33B 109.7
H33A C33 H33B 108.2
C84 N33 C83 113.5(13)
C84 N33 Fe5 135.3(11)
C83 N33 Fe5 111.1(9)
C73 C71 N28 113.3(14)
C73 C71 C70 133.1(15)
N28 C71 C70 113.2(12)
C23 S5 C24 87.6(10)
C22 C23 S5 113.1(15)
C22 C23 H23 123.5
S5 C23 H23 123.5
C23A S5A C24 96(3)
C22 C23A S5A 101(5)
C22 C23A H23A 129.6
S5A C23A H23A 129.6
C58 N23 C57 118.5(12)
C58 N23 Fe4 115.5(10)
C57 N23 Fe4 125.7(9)
N15 C38 C39 107.4(16)
N15 C38 H38A 110.2
C39 C38 H38A 110.2
N15 C38 H38B 110.2
C39 C38 H38B 110.2
H38A C38 H38B 108.5
C96 N38 C95 111.1(14)
C96 N38 Fe6 136.3(12)
C95 N38 Fe6 112.4(10)
N13 C28 C29 115.5(15)
N13 C28 H28 122.3
C29 C28 H28 122.3
C72 N28 C71 110.8(12)
C72 N28 Fe4 135.7(11)
C71 N28 Fe4 113.5(9)
N9 C34 C35 113.9(14)
N9 C34 H34 123.1
C35 C34 H34 123.1
C88 N34 C87 117.4(13)
C88 N34 Fe5 117.3(10)
C87 N34 Fe5 125.3(10)
N8 C26 C27 109.8(17)
N8 C26 H26A 109.7
C27 C26 H26A 109.7
N8 C26 H26B 109.7
C27 C26 H26B 109.7
H26A C26 H26B 108.2
C66 N26 C65 110.6(13)
C66 N26 Fe4 138.5(12)
C65 N26 Fe4 110.9(9)
C34 C35 N10 119.2(14)
C34 C35 C37 129.4(15)
N10 C35 C37 111.2(13)
C91 N35 C89 109.1(13)
C91 N35 Fe5 137.8(10)
C89 N35 Fe5 112.4(9)
C23A C22 N12 117(4)
C23A C22 C21 109(4)
N12 C22 C21 118.9(14)
N12 C22 C23 110.2(15)
C21 C22 C23 130.4(15)
C68 N22 C56 123.1(12)
C68 N22 C62 118.4(13)
C56 N22 C62 118.3(12)
N11 C20 C19 109.4(16)
N11 C20 H20A 109.8
C19 C20 H20A 109.8
N11 C20 H20B 109.8
C19 C20 H20B 109.8
H20A C20 H20B 108.2
C52 N20 C51 123.0(14)
C52 N20 Fe3 116.5(11)
C51 N20 Fe3 120.5(11)
N16 C40 C41 116.8(15)
N16 C40 H40 121.6
C41 C40 H40 121.6
C103 N40 C101 115.4(16)
C103 N40 Fe6 133.1(13)
C101 N40 Fe6 111.3(13)
C26 C27 N13 111.5(15)
C26 C27 H27A 109.3
N13 C27 H27A 109.3
C26 C27 H27B 109.3
N13 C27 H27B 109.3
H27A C27 H27B 108.0
C70 N27 C69 115.0(12)
C70 N27 Fe4 116.2(10)
C69 N27 Fe4 128.7(10)
C31 C29 N14 115.7(15)
C31 C29 C28 128.6(16)
N14 C29 C28 115.6(15)
C74 N29 C80 122.7(17)
C74 N29 C86 118.3(16)
C80 N29 C86 116.2(17)
C109 C107 N42 113.2(15)
C109 C107 C106 133.8(16)
N42 C107 C106 112.9(13)
N42 C108 S18 113.6(11)
N42 C108 H108 123.2
S18 C108 H108 123.2
C107 C109 S18 112.7(13)
C107 C109 H109 123.6
S18 C109 H109 123.6
N41 C106 C107 117.5(15)
N41 C106 H106 121.3
C107 C106 H106 121.3
N41 C105 C104 112(2)
N41 C105 H10A 109.2
C104 C105 H10A 109.2
N41 C105 H10B 109.2
C104 C105 H10B 109.2
H10A C105 H10B 107.9
N36 C104 C105 116.6(19)
N36 C104 H10C 108.1
C105 C104 H10C 108.1
N36 C104 H10D 108.1
C105 C104 H10D 108.1
H10C C104 H10D 107.3
C102 S17 C103 89.8(13)
C101 C102 S17 109.4(19)
C101 C102 H102 125.3
S17 C102 H102 125.3
N40 C101 C10A 118(4)
N40 C101 C100 114.1(18)
C10A C101 C100 117(5)
N40 C101 C102 109(2)
C100 C101 C102 135(2)
N40 C101 S17A 78.7(12)
C10A C101 S17A 40(4)
C100 C101 S17A 153(2)
C10A S17A C103 102(3)
C10A S17A C101 37(3)
C103 S17A C101 64.6(10)
C101 C10A S17A 102(6)
C101 C10A H10E 128.9
S17A C10A H10E 128.9
N40 C103 S17 114.0(15)
N40 C103 S17A 96.0(16)
N40 C103 H103 123.0
S17 C103 H103 123.0
N39 C100 C101 119.5(17)
N39 C100 H100 120.2
C101 C100 H100 120.2
N39 C99 C98 110.2(15)
N39 C99 H99A 109.6
C98 C99 H99A 109.6
N39 C99 H99B 109.6
C98 C99 H99B 109.6
H99A C99 H99B 108.1
N36 C98 C99 114.8(15)
N36 C98 H98A 108.6
C99 C98 H98A 108.6
N36 C98 H98B 108.6
C99 C98 H98B 108.6
H98A C98 H98B 107.5
C95 C97 S16 109.7(13)
C95 C97 H97 125.2
S16 C97 H97 125.2
N38 C96 S16 114.5(13)
N38 C96 H96 122.7
S16 C96 H96 122.7
C97 C95 N38 114.4(15)
C97 C95 C94 130.5(16)
N38 C95 C94 114.9(14)
N37 C94 C95 117.2(16)
N37 C94 H94 121.4
C95 C94 H94 121.4
N37 C93 C92 110.1(15)
N37 C93 H93A 109.6
C92 C93 H93A 109.6
N37 C93 H93B 109.6
C92 C93 H93B 109.6
H93A C93 H93B 108.2
N36 C92 C93 116(2)
N36 C92 H92A 108.2
C93 C92 H92A 108.2
N36 C92 H92B 108.2
C93 C92 H92B 108.2
H92A C92 H92B 107.4
N35 C91 S15 115.9(12)
N35 C91 H91 122.0
S15 C91 H91 122.0
C89 C90 S15 111.3(13)
C89 C90 H90 124.3
S15 C90 H90 124.3
C90 C89 N35 113.9(14)
C90 C89 C88 132.3(15)
N35 C89 C88 113.7(13)
N34 C88 C89 116.8(13)
N34 C88 H88 121.6
C89 C88 H88 121.6
N34 C87 C86 111.5(12)
N34 C87 H87A 109.3
C86 C87 H87A 109.3
N34 C87 H87B 109.3
C86 C87 H87B 109.3
H87A C87 H87B 108.0
N29 C86 C87 111.4(13)
N29 C86 H86A 109.3
C87 C86 H86A 109.3
N29 C86 H86B 109.3
C87 C86 H86B 109.3
H86A C86 H86B 108.0
C83 C85 S14 109.4(12)
C83 C85 H85 125.3
S14 C85 H85 125.3
N33 C84 S14 112.8(12)
N33 C84 H84 123.6
S14 C84 H84 123.6
C85 C83 N33 114.3(13)
C85 C83 C82 130.1(15)
N33 C83 C82 115.7(13)
N32 C82 C83 114.4(14)
N32 C82 H82 122.8
C83 C82 H82 122.8
N32 C81 C80 109.3(18)
N32 C81 H81A 109.8
C80 C81 H81A 109.8
N32 C81 H81B 109.8
C80 C81 H81B 109.8
H81A C81 H81B 108.3
N29 C80 C81 110.8(17)
N29 C80 H80A 109.5
C81 C80 H80A 109.5
N29 C80 H80B 109.5
C81 C80 H80B 109.5
H80A C80 H80B 108.1
C77 C79 S13 110.0(13)
C77 C79 H79 125.0
S13 C79 H79 125.0
N31 C78 S13 114.3(11)
N31 C78 H78 122.8
S13 C78 H78 122.8
C79 C77 N31 114.9(14)
C79 C77 C76 134.5(15)
N31 C77 C76 110.5(14)
N30 C76 C77 117.5(16)
N30 C76 H76 121.2
C77 C76 H76 121.2
N30 C75 C74 109.7(14)
N30 C75 H75A 109.7
C74 C75 H75A 109.7
N30 C75 H75B 109.7
C74 C75 H75B 109.7
H75A C75 H75B 108.2
N29 C74 C75 111.3(18)
N29 C74 H74A 109.4
C75 C74 H74A 109.4
N29 C74 H74B 109.4
C75 C74 H74B 109.4
H74A C74 H74B 108.0
C71 C73 S12 111.7(13)
C71 C73 H73 124.1
S12 C73 H73 124.1
N28 C72 S12 113.2(12)
N28 C72 H72 123.4
S12 C72 H72 123.4
C43 C41 N17 117.1(16)
C43 C41 C40 125.4(16)
N17 C41 C40 117.3(14)
C106 N41 C105 117.8(15)
C106 N41 Fe6 115.2(12)
C105 N41 Fe6 126.9(11)
N8 C19 C20 110.5(14)
N8 C19 H19A 109.5
C20 C19 H19A 109.5
N8 C19 H19B 109.5
C20 C19 H19B 109.5
H19A C19 H19B 108.1
C48 N19 C47 108.1(13)
C48 N19 Fe3 139.4(11)
C47 N19 Fe3 111.5(9)
N14 C30 S6 113.5(12)
N14 C30 H30 123.3
S6 C30 H30 123.3
C76 N30 C75 114.3(18)
C76 N30 Fe5 118.6(12)
C75 N30 Fe5 127.1(15)
N8 C32 C33 109.2(16)
N8 C32 H32A 109.8
C33 C32 H32A 109.8
N8 C32 H32B 109.8
C33 C32 H32B 109.8
H32A C32 H32B 108.3
C82 N32 C81 116.7(15)
C82 N32 Fe5 119.0(11)
C81 N32 Fe5 124.0(12)
C41 C43 S7 109.8(13)
C41 C43 H43 125.1
S7 C43 H43 125.1
C94 N37 C93 120.8(17)
C94 N37 Fe6 114.9(11)
C93 N37 Fe6 124.2(14)
C35 C37 S4 112.1(12)
C35 C37 H37 123.9
S4 C37 H37 123.9
C100 N39 C99 121.8(15)
C100 N39 Fe6 113.3(13)
C99 N39 Fe6 124.7(12)
N16 C39 C38 110.7(14)
N16 C39 H39A 109.5
C38 C39 H39A 109.5
N16 C39 H39B 109.5
C38 C39 H39B 109.5
H39A C39 H39B 108.1
F23 B6 F24 115.3(13)
F23 B6 F21 114.5(14)
F24 B6 F21 109.3(13)
F23 B6 F22 104.5(12)
F24 B6 F22 104.6(13)
F21 B6 F22 107.8(11)
N10 C36 S4 112.9(13)
N10 C36 H36 123.5
S4 C36 H36 123.5
C104 N36 C98 123(2)
C104 N36 C92 115.9(18)
C98 N36 C92 121(2)
C64 N25 C63 115.3(13)
C64 N25 Fe4 116.6(11)
C63 N25 Fe4 128.2(10)
N12 C24 S5A 96.6(14)
N12 C24 S5 114.5(12)
N12 C24 H24 122.7
S5 C24 H24 122.7
C60 N24 C59 109.8(12)
C60 N24 Fe4 136.1(10)
C59 N24 Fe4 114.0(9)
F6 B2 F5 93(2)
F6 B2 F7 111(2)
F5 B2 F7 105(2)
F6 B2 F8 106(2)
F5 B2 F8 126(3)
F7 B2 F8 113(2)
C108 N42 C107 110.5(12)
C108 N42 Fe6 135.1(10)
C107 N42 Fe6 114.1(10)
N17 C42 S7 116.5(12)
N17 C42 H42 121.8
S7 C42 H42 121.8
C44 C45 N18 111.4(12)
C44 C45 H45A 109.3
N18 C45 H45A 109.3
C44 C45 H45B 109.3
N18 C45 H45B 109.3
H45A C45 H45B 108.0
N18 C46 C47 119.2(14)
N18 C46 H46 120.4
C47 C46 H46 120.4
N19 C48 S8 116.7(12)
N19 C48 H48 121.7
S8 C48 H48 121.7
C47 C49 S8 111.7(12)
C47 C49 H49 124.2
S8 C49 H49 124.2
F40 B10 F38 121.6(19)
F40 B10 F39 108.2(18)
F38 B10 F39 111.7(19)
F40 B10 F37 110.9(18)
F38 B10 F37 104.4(16)
F39 B10 F37 97.3(16)
F28 B7 F26 118.8(18)
F28 B7 F27 108.3(16)
F26 B7 F27 108.3(17)
F28 B7 F25 105.0(16)
F26 B7 F25 109.5(16)
F27 B7 F25 106.2(17)
C55 C53 N21 117.4(14)
C55 C53 C52 127.4(15)
N21 C53 C52 115.1(13)
N20 C52 C53 119.9(15)
N20 C52 H52 120.1
C53 C52 H52 120.1
N20 C51 C50 111.0(15)
N20 C51 H51A 109.4
C50 C51 H51A 109.4
N20 C51 H51B 109.4
C50 C51 H51B 109.4
H51A C51 H51B 108.0
N15 C50 C51 108.0(14)
N15 C50 H50A 110.1
C51 C50 H50A 110.1
N15 C50 H50B 110.1
C51 C50 H50B 110.1
H50A C50 H50B 108.4
N21 C54 S9 115.8(12)
N21 C54 H54 122.1
S9 C54 H54 122.1
C61 C59 N24 116.9(13)
C61 C59 C58 130.4(14)
N24 C59 C58 112.6(12)
N23 C58 C59 115.9(13)
N23 C58 H58 122.1
C59 C58 H58 122.1
N23 C57 C56 112.5(11)
N23 C57 H57A 109.1
C56 C57 H57A 109.1
N23 C57 H57B 109.1
C56 C57 H57B 109.1
H57A C57 H57B 107.8
N22 C56 C57 118.4(11)
N22 C56 H56A 107.7
C57 C56 H56A 107.7
N22 C56 H56B 107.7
C57 C56 H56B 107.7
H56A C56 H56B 107.1
C53 C55 S9 108.0(12)
C53 C55 H55 126.0
S9 C55 H55 126.0
F19 B5 F20 112.8(19)
F19 B5 F17 113.6(16)
F20 B5 F17 108.6(17)
F19 B5 F18 107.7(17)
F20 B5 F18 105.9(16)
F17 B5 F18 107.9(18)
F15 B4 F14 113.2(17)
F15 B4 F16 107.5(18)
F14 B4 F16 122(2)
F15 B4 F13 110.4(19)
F14 B4 F13 105.1(19)
F16 B4 F13 97.7(16)
F44 B11 F43 113.8(19)
F44 B11 F42 113(2)
F43 B11 F42 116.5(19)
F44 B11 F41 109.9(18)
F43 B11 F41 106.0(19)
F42 B11 F41 96.1(16)
F12 B3 F10 109.5(18)
F12 B3 F11 110.8(18)
F10 B3 F11 110.2(17)
F12 B3 F9 110.4(15)
F10 B3 F9 109.1(17)
F11 B3 F9 106.8(15)
F1 B1 F2 112(2)
F1 B1 F3 105(2)
F2 B1 F3 117(2)
F3A B1 F2A 151(5)
F3A B1 F4 88(3)
F1 B1 F4 113.6(18)
F2 B1 F4 111.0(17)
F3 B1 F4 97.9(16)
F2A B1 F4 99(3)
F3A B1 F1A 114(4)
F2A B1 F1A 95(4)
F4 B1 F1A 89(3)
F36 B9 F35 113.4(17)
F36 B9 F33 112.1(18)
F35 B9 F33 111.5(14)
F36 B9 F34 108.0(15)
F35 B9 F34 102.6(15)
F33 B9 F34 108.6(15)
N24 C60 S10 114.0(11)
N24 C60 H60 123.0
S10 C60 H60 123.0
N25 C63 C62 110.5(12)
N25 C63 H63A 109.5
C62 C63 H63A 109.5
N25 C63 H63B 109.5
C62 C63 H63B 109.5
H63A C63 H63B 108.1
N22 C62 C63 116.5(12)
N22 C62 H62A 108.2
C63 C62 H62A 108.2
N22 C62 H62B 108.2
C63 C62 H62B 108.2
H62A C62 H62B 107.3
C59 C61 S10 108.1(12)
C59 C61 H61 126.0
S10 C61 H61 126.0
N27 C70 C71 115.2(13)
N27 C70 H70 122.4
C71 C70 H70 122.4
N26 C66 S11 115.8(14)
N26 C66 S11A 117.5(19)
N26 C66 H66 122.1
S11 C66 H66 122.1
C67 C65 C64 135.4(17)
C67 C65 N26 110.6(16)
C64 C65 N26 114.0(12)
N25 C64 C65 117.0(13)
N25 C64 H64 121.5
C65 C64 H64 121.5
C66 S11 C67 88.7(10)
C65 C67 S11 114.1(17)
C65 C67 S11A 112.1(18)
C65 C67 H67 122.9
S11 C67 H67 122.9
C66 S11A C67 81.4(15)
N27 C69 C68 111.5(12)
N27 C69 H69A 109.3
C68 C69 H69A 109.3
N27 C69 H69B 109.3
C68 C69 H69B 109.3
H69A C69 H69B 108.0
N22 C68 C69 114.5(12)
N22 C68 H68A 108.6
C69 C68 H68A 108.6
N22 C68 H68B 108.6
C69 C68 H68B 108.6
H68A C68 H68B 107.6
F29 B8 F30 116.9(18)
F29 B8 F31 108.5(17)
F30 B8 F31 111.2(15)
F29 B8 F32 101.8(16)
F30 B8 F32 99.3(16)
F31 B8 F32 119.0(17)
C49 C47 C46 130.5(14)
C49 C47 N19 114.3(13)
C46 C47 N19 115.1(13)

loop_
_geom_bond_atom_site_label_1
_geom_bond_atom_site_label_2
_geom_bond_distance
Fe1 N4 1.979(11)
Fe1 N3 1.987(13)
Fe1 N2 2.004(12)
Fe1 N6 2.005(12)
Fe1 N5 2.026(12)
Fe1 N7 2.045(13)
C1 N1 1.419(19)
C1 C2 1.52(2)
C1 H1A 0.9900
C1 H1B 0.9900
S1 C6 1.69(2)
S1 C5 1.722(16)
N1 C13 1.434(17)
N1 C7 1.461(18)
Fe6 N42 1.968(12)
Fe6 N41 1.982(14)
Fe6 N38 1.983(13)
Fe6 N40 1.992(15)
Fe6 N39 2.014(13)
Fe6 N37 2.029(14)
C6 C4 1.39(2)
C6 H6 0.9500
S6 C30 1.724(17)
S6 C31 1.725(19)
N6 C15 1.260(19)
N6 C14 1.51(2)
Fe3 N20 2.145(13)
Fe3 N18 2.162(13)
Fe3 N16 2.179(15)
Fe3 N19 2.216(14)
Fe3 N21 2.229(12)
Fe3 N17 2.229(12)
C3 N2 1.26(2)
C3 C4 1.45(2)
C3 H3 0.9500
N3 C5 1.334(19)
N3 C4 1.36(2)
S3 C17 1.684(17)
S3 C18 1.715(19)
Fe5 N30 1.946(15)
Fe5 N32 1.989(14)
Fe5 N34 2.009(12)
Fe5 N31 2.032(12)
Fe5 N35 2.063(13)
Fe5 N33 2.073(12)
C5 H5 0.9500
N5 C11 1.287(19)
N5 C10 1.388(18)
Fe2 N9 2.080(13)
Fe2 N13 2.108(13)
Fe2 N11 2.108(13)
Fe2 N10 2.140(12)
Fe2 N14 2.151(13)
Fe2 N12 2.196(13)
C2 N2 1.486(18)
C2 H2A 0.9900
C2 H2B 0.9900
S2 C12 1.710(17)
S2 C11 1.713(16)
Fe4 N24 1.942(11)
Fe4 N25 1.945(12)
Fe4 N27 1.951(11)
Fe4 N28 1.963(12)
Fe4 N26 1.968(12)
Fe4 N23 1.977(12)
N4 C9 1.306(17)
N4 C8 1.449(17)
S4 C37 1.661(18)
S4 C36 1.744(17)
N16 C40 1.25(2)
N16 C39 1.49(2)
C16 C18 1.30(2)
C16 N7 1.362(19)
C16 C15 1.49(2)
S16 C96 1.697(16)
S16 C97 1.708(19)
N14 C30 1.34(2)
N14 C29 1.366(18)
C14 C13 1.47(2)
C14 H14A 0.9900
C14 H14B 0.9900
S14 C84 1.716(16)
S14 C85 1.753(16)
S10 C61 1.711(16)
S10 C60 1.717(14)
F10 B3 1.32(2)
C10 C12 1.34(2)
C10 C9 1.439(19)
N10 C36 1.321(19)
N10 C35 1.414(18)
S9 C54 1.696(14)
S9 C55 1.697(17)
C9 H9 0.9500
N9 C34 1.319(19)
N9 C33 1.442(19)
N17 C42 1.28(2)
N17 C41 1.36(2)
F17 B5 1.39(2)
C17 N7 1.28(2)
C17 H17 0.9500
C11 H11 0.9500
N11 C21 1.30(2)
N11 C20 1.48(2)
N18 C46 1.264(19)
N18 C45 1.503(18)
C18 H18 0.9500
S18 C109 1.672(17)
S18 C108 1.691(14)
N15 C50 1.44(2)
N15 C38 1.48(2)
N15 C44 1.497(18)
C15 H15 0.9500
S15 C91 1.680(16)
S15 C90 1.683(18)
S8 C48 1.697(16)
S8 C49 1.701(16)
C8 C7 1.508(19)
C8 H8A 0.9900
C8 H8B 0.9900
N8 C26 1.36(2)
N8 C32 1.45(3)
N8 C19 1.48(2)
N13 C28 1.26(2)
N13 C27 1.52(2)
C13 H13A 0.9900
C13 H13B 0.9900
S13 C79 1.700(18)
S13 C78 1.718(14)
S7 C42 1.680(15)
S7 C43 1.722(17)
C7 H7A 0.9900
C7 H7B 0.9900
S12 C73 1.671(18)
S12 C72 1.717(15)
B12 F46 1.361(14)
B12 F48 1.368(13)
B12 F45 1.370(13)
B12 F47 1.380(14)
C12 H12 0.9500
N12 C24 1.32(2)
N12 C22 1.351(18)
F21 B6 1.377(15)
C21 C22 1.42(2)
C21 H21 0.9500
N21 C54 1.280(17)
N21 C53 1.397(18)
F31 B8 1.36(2)
C31 C29 1.34(2)
C31 H31 0.9500
N31 C78 1.314(19)
N31 C77 1.421(18)
F15 B4 1.32(2)
F44 B11 1.29(2)
C44 C45 1.48(2)
C44 H44A 0.9900
C44 H44B 0.9900
F33 B9 1.36(2)
C33 C32 1.534(19)
C33 H33A 0.9900
C33 H33B 0.9900
N33 C84 1.278(18)
N33 C83 1.396(18)
C71 C73 1.366(19)
C71 N28 1.398(18)
C71 C70 1.45(2)
F23 B6 1.325(18)
S5 C23 1.69(2)
S5 C24 1.802(19)
C23 C22 1.49(3)
C23 H23 0.9500
S5A C23A 1.76(7)
S5A C24 1.76(3)
C23A C22 1.20(7)
C23A H23A 0.9500
N23 C58 1.269(17)
N23 C57 1.487(16)
F38 B10 1.325(17)
C38 C39 1.49(2)
C38 H38A 0.9900
C38 H38B 0.9900
N38 C96 1.30(2)
N38 C95 1.38(2)
F9 B3 1.44(2)
F28 B7 1.35(2)
C28 C29 1.48(2)
C28 H28 0.9500
N28 C72 1.330(18)
F34 B9 1.40(2)
C34 C35 1.40(2)
C34 H34 0.9500
N34 C88 1.283(18)
N34 C87 1.464(17)
F12 B3 1.30(2)
F26 B7 1.36(2)
C26 C27 1.49(3)
C26 H26A 0.9900
C26 H26B 0.9900
N26 C66 1.291(19)
N26 C65 1.441(18)
F35 B9 1.34(2)
C35 C37 1.42(2)
N35 C91 1.305(18)
N35 C89 1.397(18)
N22 C68 1.412(18)
N22 C56 1.421(17)
N22 C62 1.448(19)
F22 B6 1.404(18)
F20 B5 1.35(3)
C20 C19 1.49(2)
C20 H20A 0.9900
C20 H20B 0.9900
N20 C52 1.30(2)
N20 C51 1.480(19)
F40 B10 1.293(17)
C40 C41 1.50(2)
C40 H40 0.9500
N40 C103 1.27(2)
N40 C101 1.41(2)
F27 B7 1.36(2)
C27 H27A 0.9900
C27 H27B 0.9900
N27 C70 1.311(17)
N27 C69 1.432(17)
N29 C74 1.42(3)
N29 C80 1.45(2)
N29 C86 1.466(19)
F18 B5 1.40(2)
C107 C109 1.33(2)
C107 N42 1.388(18)
C107 C106 1.40(2)
C108 N42 1.328(18)
C108 H108 0.9500
C109 H109 0.9500
C106 N41 1.29(2)
C106 H106 0.9500
C105 N41 1.48(2)
C105 C104 1.49(3)
C105 H10A 0.9900
C105 H10B 0.9900
C104 N36 1.42(3)
C104 H10C 0.9900
C104 H10D 0.9900
S17 C102 1.73(3)
S17 C103 1.79(2)
C102 C101 1.52(4)
C102 H102 0.9500
C101 C10A 1.41(8)
C101 C100 1.42(3)
C101 S17A 2.27(3)
S17A C10A 1.51(8)
S17A C103 1.93(3)
C10A H10E 0.9500
C103 H103 0.9500
C100 N39 1.26(2)
C100 H100 0.9500
C99 N39 1.43(2)
C99 C98 1.56(2)
C99 H99A 0.9900
C99 H99B 0.9900
C98 N36 1.42(2)
C98 H98A 0.9900
C98 H98B 0.9900
C97 C95 1.36(2)
C97 H97 0.9500
C96 H96 0.9500
C95 C94 1.44(2)
C94 N37 1.24(2)
C94 H94 0.9500
C93 N37 1.50(2)
C93 C92 1.51(2)
C93 H93A 0.9900
C93 H93B 0.9900
C92 N36 1.51(3)
C92 H92A 0.9900
C92 H92B 0.9900
C91 H91 0.9500
C90 C89 1.34(2)
C90 H90 0.9500
C89 C88 1.45(2)
C88 H88 0.9500
C87 C86 1.48(2)
C87 H87A 0.9900
C87 H87B 0.9900
C86 H86A 0.9900
C86 H86B 0.9900
C85 C83 1.32(2)
C85 H85 0.9500
C84 H84 0.9500
C83 C82 1.462(19)
C82 N32 1.29(2)
C82 H82 0.9500
C81 N32 1.449(19)
C81 C80 1.54(3)
C81 H81A 0.9900
C81 H81B 0.9900
C80 H80A 0.9900
C80 H80B 0.9900
C79 C77 1.36(2)
C79 H79 0.9500
C78 H78 0.9500
C77 C76 1.47(2)
C76 N30 1.26(2)
C76 H76 0.9500
C75 N30 1.48(2)
C75 C74 1.54(2)
C75 H75A 0.9900
C75 H75B 0.9900
C74 H74A 0.9900
C74 H74B 0.9900
C73 H73 0.9500
C72 H72 0.9500
F41 B11 1.41(3)
C41 C43 1.29(2)
F11 B3 1.37(3)
F19 B5 1.35(2)
C19 H19A 0.9900
C19 H19B 0.9900
N19 C48 1.292(18)
N19 C47 1.437(18)
C30 H30 0.9500
C32 H32A 0.9900
C32 H32B 0.9900
F43 B11 1.34(2)
C43 H43 0.9500
C37 H37 0.9500
F14 B4 1.35(2)
C39 H39A 0.9900
C39 H39B 0.9900
F30 B8 1.33(2)
B6 F24 1.337(19)
F36 B9 1.31(2)
C36 H36 0.9500
F25 B7 1.43(2)
N25 C64 1.279(18)
N25 C63 1.470(18)
C24 H24 0.9500
N24 C60 1.318(16)
N24 C59 1.386(18)
F5 B2 1.339(19)
B2 F6 1.32(2)
B2 F7 1.343(19)
B2 F8 1.345(18)
C42 H42 0.9500
C45 H45A 0.9900
C45 H45B 0.9900
C46 C47 1.435(19)
C46 H46 0.9500
C48 H48 0.9500
C49 C47 1.32(2)
C49 H49 0.9500
F32 B8 1.43(2)
B10 F39 1.379(18)
B10 F37 1.393(18)
F42 B11 1.37(3)
F29 B8 1.32(2)
F13 B4 1.43(3)
C53 C55 1.33(2)
C53 C52 1.43(2)
C52 H52 0.9500
C51 C50 1.49(3)
C51 H51A 0.9900
C51 H51B 0.9900
C50 H50A 0.9900
C50 H50B 0.9900
C54 H54 0.9500
C59 C61 1.37(2)
C59 C58 1.469(19)
C58 H58 0.9500
C57 C56 1.504(19)
C57 H57A 0.9900
C57 H57B 0.9900
C56 H56A 0.9900
C56 H56B 0.9900
C55 H55 0.9500
B4 F16 1.39(3)
F1 B1 1.337(19)
F3 B1 1.394(19)
F2 B1 1.350(19)
F1A B1 1.47(7)
F2A B1 1.40(7)
F3A B1 1.28(6)
B1 F4 1.464(18)
C60 H60 0.9500
C63 C62 1.53(2)
C63 H63A 0.9900
C63 H63B 0.9900
C62 H62A 0.9900
C62 H62B 0.9900
C61 H61 0.9500
C70 H70 0.9500
C66 S11 1.679(19)
C66 S11A 1.74(3)
C66 H66 0.9500
C65 C67 1.32(2)
C65 C64 1.38(2)
C64 H64 0.9500
S11 C67 1.69(2)
C67 S11A 1.87(4)
C67 H67 0.9500
C69 C68 1.57(2)
C69 H69A 0.9900
C69 H69B 0.9900
C68 H68A 0.9900
C68 H68B 0.9900

loop_
_geom_torsion_atom_site_label_1
_geom_torsion_atom_site_label_2
_geom_torsion_atom_site_label_3
_geom_torsion_atom_site_label_4
_geom_torsion
C2 C1 N1 C13 63.9(19)
C2 C1 N1 C7 -111.9(16)
C5 S1 C6 C4 -0.3(15)
C4 N3 C5 S1 1.0(18)
Fe1 N3 C5 S1 178.8(10)
C6 S1 C5 N3 -0.4(15)
N1 C1 C2 N2 62.5(18)
C4 C3 N2 C2 -178.1(13)
C4 C3 N2 Fe1 -0.1(18)
C1 C2 N2 C3 97.0(17)
C1 C2 N2 Fe1 -80.8(14)
C5 N3 C4 C6 -1(2)
Fe1 N3 C4 C6 -179.5(13)
C5 N3 C4 C3 -178.7(14)
Fe1 N3 C4 C3 3.1(17)
S1 C6 C4 N3 1(2)
S1 C6 C4 C3 177.8(15)
N2 C3 C4 N3 -2(2)
N2 C3 C4 C6 -178.9(18)
C15 N6 C14 C13 102.2(16)
Fe1 N6 C14 C13 -79.6(16)
C11 N5 C10 C12 -1.2(19)
Fe1 N5 C10 C12 171.1(11)
C11 N5 C10 C9 -178.8(13)
Fe1 N5 C10 C9 -6.5(15)
C8 N4 C9 C10 179.0(12)
Fe1 N4 C9 C10 1.7(16)
C12 C10 C9 N4 -173.6(16)
N5 C10 C9 N4 3.3(19)
C18 S3 C17 N7 1.2(14)
C10 N5 C11 S2 -0.9(18)
Fe1 N5 C11 S2 -170.6(8)
C12 S2 C11 N5 2.0(14)
N7 C16 C18 S3 -3.9(18)
C15 C16 C18 S3 -178.1(12)
C17 S3 C18 C16 1.5(13)
C14 N6 C15 C16 177.6(12)
Fe1 N6 C15 C16 -0.7(17)
C18 C16 C15 N6 177.8(16)
N7 C16 C15 N6 3.4(18)
C9 N4 C8 C7 106.9(15)
Fe1 N4 C8 C7 -76.1(16)
C1 N1 C13 C14 -112.5(16)
C7 N1 C13 C14 64(2)
N6 C14 C13 N1 61(2)
C1 N1 C7 C8 62.6(19)
C13 N1 C7 C8 -113.4(15)
N4 C8 C7 N1 61.4(18)
S3 C17 N7 C16 -3.4(17)
S3 C17 N7 Fe1 -177.8(9)
C18 C16 N7 C17 5(2)
C15 C16 N7 C17 179.9(13)
C18 C16 N7 Fe1 -179.3(12)
C15 C16 N7 Fe1 -4.2(15)
N5 C10 C12 S2 2.7(18)
C9 C10 C12 S2 179.7(14)
C11 S2 C12 C10 -2.6(13)
C20 N11 C21 C22 -176.8(15)
Fe2 N11 C21 C22 0.6(18)
C30 S6 C31 C29 -0.7(14)
C50 N15 C44 C45 -144.9(15)
C38 N15 C44 C45 84.5(16)
C34 N9 C33 C32 -112.1(16)
Fe2 N9 C33 C32 66.2(18)
C24 S5 C23 C22 -3(2)
C24 S5A C23A C22 -7(6)
C50 N15 C38 C39 85.2(17)
C44 N15 C38 C39 -142.7(14)
C27 N13 C28 C29 179.7(15)
Fe2 N13 C28 C29 -5(2)
C73 C71 N28 C72 4.0(18)
C70 C71 N28 C72 177.8(12)
C73 C71 N28 Fe4 -176.3(11)
C70 C71 N28 Fe4 -2.6(15)
C33 N9 C34 C35 176.2(13)
Fe2 N9 C34 C35 -2.2(17)
C32 N8 C26 C27 140.8(17)
C19 N8 C26 C27 -81(2)
N9 C34 C35 N10 5(2)
N9 C34 C35 C37 179.7(14)
C36 N10 C35 C34 178.5(14)
Fe2 N10 C35 C34 -5.2(16)
C36 N10 C35 C37 2.9(18)
Fe2 N10 C35 C37 179.2(10)
S5A C23A C22 N12 29(7)
S5A C23A C22 C21 168(3)
C24 N12 C22 C23A -48(6)
Fe2 N12 C22 C23A 147(5)
C24 N12 C22 C21 177.1(17)
Fe2 N12 C22 C21 12(2)
C24 N12 C22 C23 4(3)
Fe2 N12 C22 C23 -161.4(17)
N11 C21 C22 C23A -147(5)
N11 C21 C22 N12 -9(3)
N11 C21 C22 C23 163(2)
S5 C23 C22 N12 0(3)
S5 C23 C22 C21 -171.6(18)
C21 N11 C20 C19 -114.0(17)
Fe2 N11 C20 C19 68.8(18)
C39 N16 C40 C41 -176.3(14)
Fe3 N16 C40 C41 -3.8(18)
N8 C26 C27 N13 -61(2)
C28 N13 C27 C26 -118(2)
Fe2 N13 C27 C26 66.5(18)
S6 C31 C29 N14 1(2)
S6 C31 C29 C28 -178.7(15)
C30 N14 C29 C31 -2(2)
Fe2 N14 C29 C31 -172.8(12)
C30 N14 C29 C28 178.5(14)
Fe2 N14 C29 C28 7.3(18)
N13 C28 C29 C31 178.4(18)
N13 C28 C29 N14 -2(2)
C109 S18 C108 N42 1.9(13)
N42 C107 C109 S18 2(2)
C106 C107 C109 S18 179(2)
C108 S18 C109 C107 -2.2(15)
C109 C107 C106 N41 -178(2)
N42 C107 C106 N41 -2(3)
N41 C105 C104 N36 63(3)
C103 S17 C102 C101 -5(3)
C103 N40 C101 C10A 31(7)
Fe6 N40 C101 C10A -145(6)
C103 N40 C101 C100 175(2)
Fe6 N40 C101 C100 -1(3)
C103 N40 C101 C102 -17(3)
Fe6 N40 C101 C102 167(2)
C103 N40 C101 S17A 20(2)
Fe6 N40 C101 S17A -156.2(14)
S17 C102 C101 N40 13(3)
S17 C102 C101 C100 177(3)
N40 C101 C10A S17A -17(10)
C100 C101 C10A S17A -160(5)
C103 S17A C10A C101 2(8)
C101 N40 C103 S17 13(3)
Fe6 N40 C103 S17 -171.3(12)
C101 N40 C103 S17A -23(3)
Fe6 N40 C103 S17A 151.9(18)
C102 S17 C103 N40 -4(2)
N40 C101 C100 N39 1(4)
C10A C101 C100 N39 145(6)
C102 C101 C100 N39 -163(3)
S17A C101 C100 N39 115(4)
N39 C99 C98 N36 64(3)
C96 S16 C97 C95 -0.5(13)
C95 N38 C96 S16 -6.2(18)
Fe6 N38 C96 S16 179.1(9)
C97 S16 C96 N38 4.0(14)
S16 C97 C95 N38 -2.8(18)
S16 C97 C95 C94 -178.2(14)
C96 N38 C95 C97 6(2)
Fe6 N38 C95 C97 -178.1(11)
C96 N38 C95 C94 -178.1(14)
Fe6 N38 C95 C94 -2.0(16)
C97 C95 C94 N37 176.3(17)
N38 C95 C94 N37 1(2)
N37 C93 C92 N36 62(2)
C89 N35 C91 S15 -3.5(16)
Fe5 N35 C91 S15 165.9(9)
C90 S15 C91 N35 2.3(13)
C91 S15 C90 C89 -0.4(14)
S15 C90 C89 N35 -1.5(19)
S15 C90 C89 C88 -178.2(13)
C91 N35 C89 C90 3.1(19)
Fe5 N35 C89 C90 -169.2(12)
C91 N35 C89 C88 -179.5(12)
Fe5 N35 C89 C88 8.1(15)
C87 N34 C88 C89 -179.8(12)
Fe5 N34 C88 C89 -2.1(17)
C90 C89 C88 N34 172.5(17)
N35 C89 C88 N34 -4.3(19)
C88 N34 C87 C86 -107.5(15)
Fe5 N34 C87 C86 75.0(16)
C74 N29 C86 C87 -74.1(19)
C80 N29 C86 C87 124.5(17)
N34 C87 C86 N29 -58.9(19)
C84 S14 C85 C83 -1.3(14)
C83 N33 C84 S14 -4.4(19)
Fe5 N33 C84 S14 174.4(9)
C85 S14 C84 N33 3.3(14)
S14 C85 C83 N33 -0.8(19)
S14 C85 C83 C82 180.0(16)
C84 N33 C83 C85 3(2)
Fe5 N33 C83 C85 -175.6(12)
C84 N33 C83 C82 -177.2(16)
Fe5 N33 C83 C82 3.7(18)
C85 C83 C82 N32 177(2)
N33 C83 C82 N32 -2(3)
C74 N29 C80 C81 126(2)
C86 N29 C80 C81 -74(2)
N32 C81 C80 N29 -60(2)
C78 S13 C79 C77 -1.6(13)
C77 N31 C78 S13 -3.6(16)
Fe5 N31 C78 S13 -176.2(8)
C79 S13 C78 N31 3.2(12)
S13 C79 C77 N31 0.0(18)
S13 C79 C77 C76 -175.5(15)
C78 N31 C77 C79 2.4(19)
Fe5 N31 C77 C79 176.9(11)
C78 N31 C77 C76 178.9(12)
Fe5 N31 C77 C76 -6.6(15)
C79 C77 C76 N30 -178.0(17)
N31 C77 C76 N30 6(2)
C80 N29 C74 C75 -75(2)
C86 N29 C74 C75 124.4(18)
N30 C75 C74 N29 -56(3)
N28 C71 C73 S12 -3.3(17)
C70 C71 C73 S12 -175.4(14)
C72 S12 C73 C71 1.4(13)
C71 N28 C72 S12 -3.0(15)
Fe4 N28 C72 S12 177.5(8)
C73 S12 C72 N28 1.0(12)
C42 N17 C41 C43 4(2)
Fe3 N17 C41 C43 -176.1(12)
C42 N17 C41 C40 179.4(13)
Fe3 N17 C41 C40 -0.8(16)
N16 C40 C41 C43 178.0(17)
N16 C40 C41 N17 3(2)
C107 C106 N41 C105 -178(2)
C107 C106 N41 Fe6 6(3)
C104 C105 N41 C106 107(2)
C104 C105 N41 Fe6 -77(2)
C26 N8 C19 C20 137(2)
C32 N8 C19 C20 -82(2)
N11 C20 C19 N8 -56(2)
C29 N14 C30 S6 1.0(17)
Fe2 N14 C30 S6 169.6(9)
C31 S6 C30 N14 -0.2(14)
C77 C76 N30 C75 177.9(14)
C77 C76 N30 Fe5 -3.0(19)
C74 C75 N30 C76 -106(2)
C74 C75 N30 Fe5 75(2)
C26 N8 C32 C33 -84(2)
C19 N8 C32 C33 134.6(16)
N9 C33 C32 N8 -55(2)
C83 C82 N32 C81 -174.6(18)
C83 C82 N32 Fe5 0(3)
C80 C81 N32 C82 -107(2)
C80 C81 N32 Fe5 79(2)
N17 C41 C43 S7 -2.7(19)
C40 C41 C43 S7 -177.6(12)
C42 S7 C43 C41 0.5(13)
C95 C94 N37 C93 177.1(14)
C95 C94 N37 Fe6 0.6(18)
C92 C93 N37 C94 101(2)
C92 C93 N37 Fe6 -83(2)
C34 C35 C37 S4 -177.1(13)
N10 C35 C37 S4 -2.0(16)
C36 S4 C37 C35 0.5(12)
C101 C100 N39 C99 177(2)
C101 C100 N39 Fe6 0(3)
C98 C99 N39 C100 99(2)
C98 C99 N39 Fe6 -83.6(17)
C40 N16 C39 C38 111.2(19)
Fe3 N16 C39 C38 -61(2)
N15 C38 C39 N16 55(2)
C35 N10 C36 S4 -2.5(17)
Fe2 N10 C36 S4 -177.5(9)
C37 S4 C36 N10 1.1(13)
C105 C104 N36 C98 60(3)
C105 C104 N36 C92 -116(2)
C99 C98 N36 C104 -113(2)
C99 C98 N36 C92 62(3)
C93 C92 N36 C104 63(2)
C93 C92 N36 C98 -113(2)
C22 N12 C24 S5A 33(2)
Fe2 N12 C24 S5A -165.5(13)
C22 N12 C24 S5 -7(2)
Fe2 N12 C24 S5 154.4(10)
C23A S5A C24 N12 -15(4)
C23 S5 C24 N12 5.6(19)
S18 C108 N42 C107 -1.0(17)
S18 C108 N42 Fe6 -174.6(9)
C109 C107 N42 C108 -1(2)
C106 C107 N42 C108 -178.0(16)
C109 C107 N42 Fe6 174.3(12)
C106 C107 N42 Fe6 -3(2)
C41 N17 C42 S7 -3.6(16)
Fe3 N17 C42 S7 176.7(9)
C43 S7 C42 N17 1.9(13)
N15 C44 C45 N18 54.3(17)
C46 N18 C45 C44 118.6(16)
Fe3 N18 C45 C44 -56.5(16)
C45 N18 C46 C47 -175.5(13)
Fe3 N18 C46 C47 0(2)
C47 N19 C48 S8 4.0(16)
Fe3 N19 C48 S8 -162.4(10)
C49 S8 C48 N19 -1.7(13)
C48 S8 C49 C47 -1.4(13)
C54 N21 C53 C55 0(2)
Fe3 N21 C53 C55 172.4(14)
C54 N21 C53 C52 -177.5(16)
Fe3 N21 C53 C52 -5(2)
C51 N20 C52 C53 -172.9(18)
Fe3 N20 C52 C53 5(3)
C55 C53 C52 N20 -177.0(19)
N21 C53 C52 N20 0(3)
C52 N20 C51 C50 119(2)
Fe3 N20 C51 C50 -59.1(18)
C38 N15 C50 C51 -149.7(14)
C44 N15 C50 C51 80.6(16)
N20 C51 C50 N15 59.3(18)
C53 N21 C54 S9 -1.5(18)
Fe3 N21 C54 S9 -170.6(9)
C55 S9 C54 N21 1.9(14)
C60 N24 C59 C61 1.3(19)
Fe4 N24 C59 C61 -174.6(12)
C60 N24 C59 C58 177.8(12)
Fe4 N24 C59 C58 1.9(15)
C57 N23 C58 C59 178.3(12)
Fe4 N23 C58 C59 -7.0(18)
C61 C59 C58 N23 179.3(16)
N24 C59 C58 N23 3(2)
C58 N23 C57 C56 -107.8(15)
Fe4 N23 C57 C56 78.0(13)
C68 N22 C56 C57 111.6(15)
C62 N22 C56 C57 -62.9(16)
N23 C57 C56 N22 -59.4(15)
N21 C53 C55 S9 1(2)
C52 C53 C55 S9 178.5(17)
C54 S9 C55 C53 -1.6(15)
C59 N24 C60 S10 -2.2(15)
Fe4 N24 C60 S10 172.4(8)
C61 S10 C60 N24 2.0(12)
C64 N25 C63 C62 -99.1(15)
Fe4 N25 C63 C62 81.1(14)
C68 N22 C62 C63 -63.3(18)
C56 N22 C62 C63 111.4(15)
N25 C63 C62 N22 -59.8(18)
N24 C59 C61 S10 0.2(18)
C58 C59 C61 S10 -175.6(14)
C60 S10 C61 C59 -1.2(13)
C69 N27 C70 C71 177.9(13)
Fe4 N27 C70 C71 -5.2(17)
C73 C71 C70 N27 177.2(16)
N28 C71 C70 N27 5.1(19)
C65 N26 C66 S11 3(2)
Fe4 N26 C66 S11 -173.5(10)
C65 N26 C66 S11A -21(2)
Fe4 N26 C66 S11A 162.5(15)
C66 N26 C65 C67 0(2)
Fe4 N26 C65 C67 177.5(14)
C66 N26 C65 C64 -179.7(15)
Fe4 N26 C65 C64 -2.2(16)
C63 N25 C64 C65 179.3(13)
Fe4 N25 C64 C65 -0.9(18)
C67 C65 C64 N25 -178(2)
N26 C65 C64 N25 2(2)
N26 C66 S11 C67 -4.0(17)
C64 C65 C67 S11 176.6(16)
N26 C65 C67 S11 -3(2)
C64 C65 C67 S11A -161.8(19)
N26 C65 C67 S11A 19(2)
C66 S11 C67 C65 3.9(19)
N26 C66 S11A C67 25(2)
C65 C67 S11A C66 -24(2)
C70 N27 C69 C68 -103.1(14)
Fe4 N27 C69 C68 80.6(16)
C56 N22 C68 C69 -61.6(18)
C62 N22 C68 C69 112.8(15)
N27 C69 C68 N22 -60.9(17)
S8 C49 C47 C46 -179.9(13)
S8 C49 C47 N19 4.0(17)
N18 C46 C47 C49 -168.0(16)
N18 C46 C47 N19 8(2)
C48 N19 C47 C49 -5.1(18)
Fe3 N19 C47 C49 165.4(11)
C48 N19 C47 C46 178.2(13)
Fe3 N19 C47 C46 -11.3(15)
